data_7248211
loop_
_publ_author_name
'Chen, Meiling'
'Chen, Yuzhuo'
'Li, Yan'
'Lin, Yuhong'
'Wu, Yunan'

_publ_section_title
;
 Efficient orange and red thermally activated delayed fluorescence
 materials based on 1,8-naphthalimide derivatives
;
_journal_issue 10
_journal_name_full 'RSC Advances'
_journal_page_first 6494
_journal_page_last 6500
_journal_paper_doi 10.1039/D3RA08969J
_journal_volume 14
_journal_year 2024
_chemical_formula_moiety 'C36 H24 N2 O2'
_chemical_formula_sum 'C36 H24 N2 O2'
_chemical_formula_weight 516.57
_space_group_crystal_system triclinic
_space_group_IT_number 1
_space_group_name_Hall 'P 1'
_space_group_name_H-M_alt 'P 1'
_atom_sites_solution_hydrogens geom
_atom_sites_solution_primary dual
_audit_creation_date 2019-01-05
_audit_creation_method
;
Olex2 1.2
(compiled 2018.05.29 svn.r3508 for OlexSys, GUI svn.r5506)
;
_audit_update_record
;
2023-04-03 deposited with the CCDC.	2024-02-14 downloaded from the CCDC.
;
_cell_angle_alpha 102.495(5)
_cell_angle_beta 95.298(4)
_cell_angle_gamma 105.416(3)
_cell_formula_units_Z 6
_cell_length_a 10.9035(4)
_cell_length_b 16.1895(6)
_cell_length_c 24.4187(17)
_cell_measurement_reflns_used 4738
_cell_measurement_temperature 291.7(6)
_cell_measurement_theta_max 74.3260
_cell_measurement_theta_min 3.8300
_cell_volume 4005.2(4)
_computing_cell_refinement 'CrysAlisPro 1.171.39.46 (Rigaku OD, 2018)'
_computing_data_collection 'CrysAlisPro 1.171.39.46 (Rigaku OD, 2018)'
_computing_data_reduction 'CrysAlisPro 1.171.39.46 (Rigaku OD, 2018)'
_computing_molecular_graphics 'Olex2 (Dolomanov et al., 2009)'
_computing_publication_material 'Olex2 (Dolomanov et al., 2009)'
_computing_structure_refinement 'ShelXL (Sheldrick, 2015)'
_computing_structure_solution 'ShelXT (Sheldrick, 2015)'
_diffrn_ambient_environment air
_diffrn_ambient_temperature 291.7(6)
_diffrn_detector 'CCD plate'
_diffrn_detector_area_resol_mean 5.2913
_diffrn_detector_type AtlasS2
_diffrn_measured_fraction_theta_full 0.985
_diffrn_measured_fraction_theta_max 0.946
_diffrn_measurement_details
;
List of Runs (angles in degrees, time in seconds):

  # Type    Start    End  Width  t~exp~   \w     \q     \k     \f   Frames
#--------------------------------------------------------------------------
  1  \w    -92.00  -2.00   1.00   10.00    --  -41.14 125.00  60.00   90
  2  \w   -117.00 -12.00   1.00   10.00    --  -41.14 -77.00   0.00  105
  3  \w   -114.00 -14.00   1.00   10.00    --  -41.14 -57.00-120.00  100
  4  \w     29.00 109.00   1.00   30.00    --  109.40 -94.00  30.00   80
  5  \w     36.00 117.00   1.00   30.00    --  109.40-125.00 -30.00   81
  6  \w     94.00 177.00   1.00   30.00    --  109.40  30.00 150.00   83
  7  \w     39.00 117.00   1.00   30.00    --  109.40-125.00 -90.00   78
  8  \w     42.00 138.00   1.00   30.00    --  109.40 -61.00  60.00   96
  9  \w     59.00 174.00   1.00   30.00    --  109.40  15.00 -90.00  115
 10  \w    103.00 177.00   1.00   30.00    --  109.40 125.00  90.00   74
 11  \w     33.00 103.00   1.00   30.00    --  109.40 -30.00 -30.00   70
;
_diffrn_measurement_device 'four-circle diffractometer'
_diffrn_measurement_device_type 'SuperNova, Dual, Cu at home/near, AtlasS2'
_diffrn_measurement_method '\w scans'
_diffrn_orient_matrix_type 'CrysAlisPro convention (1999,Acta A55,543-557)'
_diffrn_orient_matrix_UB_11 0.1463020000
_diffrn_orient_matrix_UB_12 0.0389865000
_diffrn_orient_matrix_UB_13 0.0028287000
_diffrn_orient_matrix_UB_21 -0.0179973000
_diffrn_orient_matrix_UB_22 -0.0205273000
_diffrn_orient_matrix_UB_23 -0.0653487000
_diffrn_orient_matrix_UB_31 -0.0176436000
_diffrn_orient_matrix_UB_32 0.0919630000
_diffrn_orient_matrix_UB_33 0.0024293000
_diffrn_radiation_monochromator mirror
_diffrn_radiation_probe x-ray
_diffrn_radiation_type CuK\a
_diffrn_radiation_wavelength 1.54184
_diffrn_reflns_av_R_equivalents 0.0638
_diffrn_reflns_av_unetI/netI 0.0678
_diffrn_reflns_Laue_measured_fraction_full 0.985
_diffrn_reflns_Laue_measured_fraction_max 0.946
_diffrn_reflns_limit_h_max 13
_diffrn_reflns_limit_h_min -13
_diffrn_reflns_limit_k_max 19
_diffrn_reflns_limit_k_min -14
_diffrn_reflns_limit_l_max 28
_diffrn_reflns_limit_l_min -30
_diffrn_reflns_number 24159
_diffrn_reflns_point_group_measured_fraction_full 0.568
_diffrn_reflns_point_group_measured_fraction_max 0.541
_diffrn_reflns_theta_full 67.684
_diffrn_reflns_theta_max 74.902
_diffrn_reflns_theta_min 3.756
_diffrn_source 'micro-focus sealed X-ray tube'
_diffrn_source_type 'SuperNova (Cu) X-ray Source'
_exptl_absorpt_coefficient_mu 0.630
_exptl_absorpt_correction_T_max 1.00000
_exptl_absorpt_correction_T_min 0.17438
_exptl_absorpt_correction_type multi-scan
_exptl_absorpt_process_details
;
CrysAlisPro 1.171.39.46 (Rigaku Oxford Diffraction, 2018)
Empirical absorption correction using spherical harmonics,
 implemented in SCALE3 ABSPACK scaling algorithm.
;
_exptl_crystal_colour colourless
_exptl_crystal_colour_primary colourless
_exptl_crystal_density_diffrn 1.285
_exptl_crystal_description plate
_exptl_crystal_F_000 1620
_exptl_crystal_size_max 0.2
_exptl_crystal_size_mid 0.1
_exptl_crystal_size_min 0.05
_refine_diff_density_max 0.750
_refine_diff_density_min -0.404
_refine_diff_density_rms 0.118
_refine_ls_abs_structure_details
;
 Classical Flack method preferred over Parsons because s.u. lower.
;
_refine_ls_abs_structure_Flack -1.0(6)
_refine_ls_extinction_method none
_refine_ls_goodness_of_fit_ref 1.384
_refine_ls_hydrogen_treatment constr
_refine_ls_matrix_type full
_refine_ls_number_parameters 2161
_refine_ls_number_reflns 17835
_refine_ls_number_restraints 3
_refine_ls_restrained_S_all 1.384
_refine_ls_R_factor_all 0.1625
_refine_ls_R_factor_gt 0.1377
_refine_ls_shift/su_max 0.026
_refine_ls_shift/su_mean 0.003
_refine_ls_structure_factor_coef Fsqd
_refine_ls_weighting_details 'w=1/[\s^2^(Fo^2^)+(0.2000P)^2^] where P=(Fo^2^+2Fc^2^)/3'
_refine_ls_weighting_scheme calc
_refine_ls_wR_factor_gt 0.3838
_refine_ls_wR_factor_ref 0.4112
_reflns_Friedel_coverage 0.143
_reflns_Friedel_fraction_full 0.150
_reflns_Friedel_fraction_max 0.136
_reflns_number_gt 12059
_reflns_number_total 17835
_reflns_threshold_expression 'I > 2\s(I)'
_cod_data_source_file d3ra08969j2.cif
_cod_data_source_block 19010209
_cod_depositor_comments
;

2024-06-28
Z value and formula fixed to values more according to usual
chemical conventions.                 miguel
;
_cod_original_formula_sum 'C216 H144 N12 O12'
_cod_original_formula_weight 3099.42
_cod_original_formula_moiety '6(C36 H24 N2 O2)'
_cod_original_formula_units_Z 1
_cod_database_code 7248211
_shelx_shelxl_version_number 2014/7
_chemical_oxdiff_formula 'C H O N'
_chemical_oxdiff_usercomment PhbITPA
_shelx_space_group_comment
;
The symmetry employed for this shelxl refinement is uniquely defined
by the following loop, which should always be used as a source of
symmetry information in preference to the above space-group names.
They are only intended as comments.
;
_shelx_estimated_absorpt_t_max 0.969
_shelx_estimated_absorpt_t_min 0.884
_reflns_odcompleteness_completeness 98.54
_reflns_odcompleteness_iscentric 1
_reflns_odcompleteness_theta 67.46
_olex2_refinement_description
;
1. Fixed Uiso
 At 1.2 times of:
  All C(H) groups
2.a Aromatic/amide H refined with riding coordinates:
 C008(H008), C00C(H00C), C00G(H00G), C00L(H00L), C00P(H00P), C00X(H00X),
 C014(H014), C015(H015), C017(H017), C01A(H01A), C01C(H01C), C01E(H01E),
 C01F(H01F), C01G(H01G), C01H(H01H), C01I(H01I), C01K(H01K), C01L(H01L),
 C01N(H01N), C01O(H01O), C01S(H01S), C01T(H01T), C01U(H01U), C01V(H01V),
 C01Y(H01Y), C020(H020), C022(H022), C025(H025), C026(H026), C027(H027),
 C028(H028), C029(H029), C02D(H02D), C02F(H02F), C02H(H02H), C02I(H02I),
 C02L(H02L), C02N(H02N), C02O(H02O), C02R(H02R), C02S(H02S), C02W(H02W),
 C02Y(H02Y), C030(H030), C032(H032), C033(H033), C034(H034), C035(H035),
 C037(H037), C038(H038), C039(H039), C03A(H03A), C03B(H03B), C03C(H03C),
 C03E(H03E), C03F(H03F), C03G(H03G), C03I(H03I), C03K(H03K), C03L(H03L),
 C03M(H03M), C03Q(H03Q), C03S(H03S), C03T(H03T), C03X(H03X), C03Y(H03Y),
 C03Z(H03Z), C040(H040), C041(H041), C044(H044), C045(H045), C048(H048),
 C049(H049), C04B(H04B), C04C(H04C), C04F(H04F), C04G(H04G), C04H(H04H),
 C04I(H04I), C04J(H04J), C04K(H04K), C04L(H04L), C04M(H04M), C04N(H04N),
 C04O(H04O), C04P(H04P), C04Q(H04Q), C04R(H04R), C04S(H04S), C04U(H04U),
 C04X(H04X), C04Y(H04Y), C050(H050), C051(H051), C052(H052), C053(H053),
 C056(H056), C057(H057), C058(H058), C059(H059), C05A(H05A), C05B(H05B),
 C05C(H05C), C05D(H05D), C05E(H05E), C05F(H05F), C05H(H05H), C05I(H05I),
 C05J(H05J), C05K(H05K), C05L(H05L), C05M(H05M), C05N(H05N), C05O(H05O),
 C05P(H05P), C05R(H05R), C05S(H05S), C05T(H05T), C05U(H05U), C05W(H05W),
 C05Y(H05Y), C05Z(H05Z), C060(H060), C061(H061), C063(H063), C064(H064),
 C065(H065), C066(H066), C067(H067), C068(H068), C069(H069), C06A(H06A),
 C06D(H06D), C06E(H06E), C06F(H06F), C06G(H06G), C06H(H06H), C06I(H06I),
 C06J(H06J), C06K(H06K), C06L(H06L), C1(H1), C2(H2), C5(H5)
;
_olex2_submission_special_instructions 'No special instructions were received'
_oxdiff_exptl_absorpt_empirical_details
;
Empirical correction (ABSPACK) includes:
- Absorption correction using spherical harmonics
- Frame scaling
;
_oxdiff_exptl_absorpt_empirical_full_max 3.821
_oxdiff_exptl_absorpt_empirical_full_min 0.531

loop_
_space_group_symop_operation_xyz
'x, y, z'

loop_
_atom_site_label
_atom_site_type_symbol
_atom_site_fract_x
_atom_site_fract_y
_atom_site_fract_z
_atom_site_U_iso_or_equiv
_atom_site_adp_type
_atom_site_occupancy
_atom_site_site_symmetry_order
_atom_site_calc_flag
_atom_site_refinement_flags_posn
_atom_site_refinement_flags_adp
_atom_site_refinement_flags_occupancy
_atom_site_disorder_assembly
_atom_site_disorder_group
O001 O -0.9518(9) -0.7964(6) -0.4015(4) 0.063(2) Uani 1 1 d . . . . .
O002 O 0.2774(8) 0.0976(5) -0.4017(4) 0.062(2) Uani 1 1 d . . . . .
C003 C -0.4368(10) -0.6347(7) -0.6715(5) 0.051(2) Uani 1 1 d . . . . .
O004 O -0.5212(9) -0.3704(5) -0.6010(4) 0.062(2) Uani 1 1 d . . . . .
O005 O -0.5933(9) -1.0971(6) -0.6284(4) 0.069(2) Uani 1 1 d . . . . .
C006 C -0.4107(10) -0.2836(7) -0.6734(5) 0.049(2) Uani 1 1 d . . . . .
O007 O -0.2493(10) -0.1176(7) -0.6230(4) 0.075(3) Uani 1 1 d . . . . .
C008 C -0.9980(14) -0.8384(8) -0.5807(6) 0.061(3) Uani 1 1 d . . . . .
H008 H -1.0560 -0.8893 -0.6046 0.074 Uiso 1 1 calc R . . . .
N009 N -0.4234(8) -0.6201(6) -0.6104(4) 0.0481(19) Uani 1 1 d . . . . .
N00A N -0.4456(8) -0.9628(6) -0.6166(4) 0.051(2) Uani 1 1 d . . . . .
O00B O 0.0255(8) -0.1645(6) -0.3814(4) 0.065(2) Uani 1 1 d . . . . .
C00C C 0.1950(11) -0.3404(7) -0.5775(5) 0.052(2) Uani 1 1 d . . . . .
H00C H 0.2374 -0.3057 -0.5997 0.063 Uiso 1 1 calc R . . . .
O00D O -0.5586(8) -0.7596(5) -0.6212(4) 0.0612(19) Uani 1 1 d . . . . .
C00E C -0.9357(10) -0.7942(8) -0.6662(5) 0.052(2) Uani 1 1 d . . . . .
N00F N -0.9869(12) -0.8483(10) -0.8465(5) 0.072(3) Uani 1 1 d . . . . .
C00G C -0.2033(10) -0.0587(7) -0.4111(5) 0.047(2) Uani 1 1 d . . . . .
H00G H -0.1838 -0.0350 -0.3720 0.057 Uiso 1 1 calc R . . . .
C00H C 0.0756(11) -0.4488(8) -0.6678(5) 0.052(2) Uani 1 1 d . . . . .
N00I N 0.0254(11) -0.5054(9) -0.8473(5) 0.066(3) Uani 1 1 d . . . . .
C00J C -0.8379(10) -0.6948(7) -0.5668(5) 0.050(2) Uani 1 1 d . . . . .
N00K N -0.0163(10) -0.1840(8) -0.8490(4) 0.064(3) Uani 1 1 d . . . . .
C00L C -0.3862(18) -0.3834(10) -0.7570(7) 0.081(4) Uani 1 1 d . . . . .
H00L H -0.3510 -0.4266 -0.7746 0.097 Uiso 1 1 calc R . . . .
C00M C -0.2647(9) -0.1280(6) -0.5297(5) 0.048(2) Uani 1 1 d . . . . .
C00N C -0.4568(11) -0.9742(7) -0.6779(6) 0.055(3) Uani 1 1 d . . . . .
C00O C 0.0422(8) -0.4759(6) -0.5699(5) 0.042(2) Uani 1 1 d . . . . .
C00P C 0.1801(10) 0.0099(7) -0.5820(5) 0.053(2) Uani 1 1 d . . . . .
H00P H 0.2118 0.0472 -0.6048 0.064 Uiso 1 1 calc R . . . .
N00Q N 0.1374(8) -0.3776(6) -0.3886(4) 0.0468(19) Uani 1 1 d . . . . .
C00R C -0.4424(10) -0.2981(7) -0.5796(5) 0.049(2) Uani 1 1 d . . . . .
C00S C -0.7405(9) -0.6080(6) -0.4712(5) 0.049(2) Uani 1 1 d . . . . .
C00T C -0.7221(10) -0.5932(7) -0.4082(5) 0.046(2) Uani 1 1 d . . . . .
C00U C 0.0708(9) -0.1214(7) -0.4139(5) 0.049(2) Uani 1 1 d . . . . .
N00V N -0.3799(9) -0.2464(6) -0.6117(4) 0.051(2) Uani 1 1 d . . . . .
O00W O 0.2751(9) -0.2507(6) -0.3996(4) 0.065(2) Uani 1 1 d . . . . .
C00X C -0.3828(17) -0.6971(10) -0.7006(7) 0.078(4) Uani 1 1 d . . . . .
H00X H -0.3351 -0.7246 -0.6811 0.094 Uiso 1 1 calc R . . . .
C00Y C 0.1691(10) -0.0110(7) -0.4869(5) 0.048(2) Uani 1 1 d . . . . .
O00Z O 0.0060(9) -0.5052(6) -0.3775(4) 0.068(2) Uani 1 1 d . . . . .
O010 O -0.2974(9) -0.8299(6) -0.6041(4) 0.066(2) Uani 1 1 d . . . . .
C011 C -0.3235(10) -0.8460(7) -0.4004(5) 0.050(2) Uani 1 1 d . . . . .
O012 O -0.6534(10) -0.5298(6) -0.3751(5) 0.073(3) Uani 1 1 d . . . . .
C013 C -0.3214(9) -0.1782(6) -0.4923(5) 0.044(2) Uani 1 1 d . . . . .
C014 C 0.2208(11) -0.3112(7) -0.5200(5) 0.055(3) Uani 1 1 d . . . . .
H014 H 0.2790 -0.2556 -0.5039 0.066 Uiso 1 1 calc R . . . .
C015 C -0.4957(13) -0.2583(9) -0.7055(6) 0.065(3) Uani 1 1 d . . . . .
H015 H -0.5327 -0.2161 -0.6880 0.078 Uiso 1 1 calc R . . . .
C016 C -0.3487(8) -0.5345(7) -0.5773(5) 0.048(2) Uani 1 1 d . . . . .
C017 C 0.0735(12) -0.2046(9) -0.7590(6) 0.062(3) Uani 1 1 d . . . . .
H017 H 0.0911 -0.2548 -0.7792 0.075 Uiso 1 1 calc R . . . .
C018 C 0.0774(11) -0.1040(9) -0.6702(5) 0.057(3) Uani 1 1 d . . . . .
C019 C -0.1054(11) -0.4431(8) -0.1300(5) 0.055(3) Uani 1 1 d . . . . .
C01A C -0.0964(9) -0.6122(7) -0.5550(5) 0.050(2) Uani 1 1 d . . . . .
H01A H -0.1511 -0.6692 -0.5707 0.060 Uiso 1 1 calc R . . . .
O01B O -0.2959(8) -0.4777(6) -0.6001(4) 0.064(2) Uani 1 1 d . . . . .
C01C C -0.6836(11) -0.5491(7) -0.5512(6) 0.056(3) Uani 1 1 d . . . . .
H01C H -0.6392 -0.5036 -0.5660 0.067 Uiso 1 1 calc R . . . .
C01D C 0.1643(9) -0.3604(6) -0.4846(5) 0.042(2) Uani 1 1 d . . . . .
C01E C -0.3791(14) -1.0164(10) -0.7076(7) 0.074(4) Uani 1 1 d . . . . .
H01E H -0.3246 -1.0403 -0.6887 0.089 Uiso 1 1 calc R . . . .
C01F C -0.1481(13) -0.4417(10) -0.8669(6) 0.064(3) Uani 1 1 d . . . . .
H01F H -0.1190 -0.3982 -0.8329 0.077 Uiso 1 1 calc R . . . .
C01G C -0.0685(12) -0.5804(7) -0.4966(6) 0.059(3) Uani 1 1 d . . . . .
H01G H -0.1057 -0.6149 -0.4731 0.071 Uiso 1 1 calc R . . . .
C01H C 0.1642(12) -0.4551(10) -0.7559(6) 0.065(3) Uani 1 1 d . . . . .
H01H H 0.2355 -0.4476 -0.7745 0.078 Uiso 1 1 calc R . . . .
C01I C -0.7662(11) -0.6263(8) -0.5876(5) 0.051(2) Uani 1 1 d . . . . .
H01I H -0.7739 -0.6325 -0.6267 0.061 Uiso 1 1 calc R . . . .
C01J C -0.3393(9) -0.5211(7) -0.5157(5) 0.047(2) Uani 1 1 d . . . . .
C01K C -0.3545(15) -0.3476(10) -0.6984(7) 0.070(3) Uani 1 1 d . . . . .
H01K H -0.2974 -0.3659 -0.6766 0.084 Uiso 1 1 calc R . . . .
C01L C -0.5732(12) -1.0843(7) -0.5119(6) 0.060(3) Uani 1 1 d . . . . .
H01L H -0.6270 -1.1366 -0.5361 0.072 Uiso 1 1 calc R . . . .
C01M C 0.1074(9) -0.0742(7) -0.6063(5) 0.049(2) Uani 1 1 d . . . . .
C01N C -0.0501(12) -0.4826(9) -0.6991(6) 0.062(3) Uani 1 1 d . . . . .
H01N H -0.1217 -0.4915 -0.6807 0.075 Uiso 1 1 calc R . . . .
C01O C -0.5287(16) -0.2939(12) -0.7640(7) 0.081(4) Uani 1 1 d . . . . .
H01O H -0.5886 -0.2772 -0.7855 0.097 Uiso 1 1 calc R . . . .
C01P C -0.4231(9) -0.9389(7) -0.4975(5) 0.044(2) Uani 1 1 d . . . . .
C01Q C -0.2919(10) -0.1594(7) -0.5921(5) 0.048(2) Uani 1 1 d . . . . .
C01R C -0.8876(10) -0.7403(8) -0.4232(6) 0.055(3) Uani 1 1 d . . . . .
C01S C -0.8497(12) -0.8014(10) -0.7561(6) 0.064(3) Uani 1 1 d . . . . .
H01S H -0.7784 -0.7913 -0.7746 0.077 Uiso 1 1 calc R . . . .
C01T C 0.2090(9) 0.0426(6) -0.5206(5) 0.048(2) Uani 1 1 d . . . . .
H01T H 0.2558 0.1015 -0.5046 0.058 Uiso 1 1 calc R . . . .
C01U C -0.403(3) -0.7168(14) -0.7604(9) 0.109(7) Uani 1 1 d . . . . .
H01U H -0.3702 -0.7584 -0.7818 0.131 Uiso 1 1 calc R . . . .
C01V C -0.5362(9) -0.7406(6) -0.5044(5) 0.051(2) Uani 1 1 d . . . . .
H01V H -0.5839 -0.7950 -0.5283 0.061 Uiso 1 1 calc R . . . .
C01W C -0.0822(12) -0.5054(8) -0.8808(6) 0.059(3) Uani 1 1 d . . . . .
C01X C 0.2063(9) 0.0238(7) -0.4259(5) 0.048(2) Uani 1 1 d . . . . .
C01Y C -0.0723(9) -0.2701(6) -0.5581(5) 0.053(2) Uani 1 1 d . . . . .
H01Y H -0.1286 -0.3267 -0.5730 0.063 Uiso 1 1 calc R . . . .
C01Z C 0.0492(11) -0.4633(8) -0.4109(6) 0.054(3) Uani 1 1 d . . . . .
C020 C -0.0088(14) -0.0818(9) -0.7587(6) 0.066(3) Uani 1 1 d . . . . .
H020 H -0.0474 -0.0496 -0.7783 0.080 Uiso 1 1 calc R . . . .
C021 C 0.1048(10) -0.4225(7) -0.6035(5) 0.051(3) Uani 1 1 d . . . . .
C022 C -1.0775(10) -0.8431(8) -0.7584(5) 0.057(3) Uani 1 1 d . . . . .
H022 H -1.1599 -0.8627 -0.7794 0.068 Uiso 1 1 calc R . . . .
C023 C -0.4136(10) -0.2633(6) -0.5166(5) 0.046(2) Uani 1 1 d . . . . .
C024 C -0.3077(9) -0.4932(7) -0.3953(5) 0.050(2) Uani 1 1 d . . . . .
C025 C 0.1808(11) -0.4341(9) -0.6966(6) 0.063(3) Uani 1 1 d . . . . .
H025 H 0.2636 -0.4098 -0.6759 0.076 Uiso 1 1 calc R . . . .
C026 C -1.0627(10) -0.8248(9) -0.6995(6) 0.061(3) Uani 1 1 d . . . . .
H026 H -1.1349 -0.8324 -0.6815 0.073 Uiso 1 1 calc R . . . .
C027 C -0.5813(16) -0.0952(17) -0.0698(8) 0.103(7) Uani 1 1 d . . . . .
H027 H -0.6499 -0.0899 -0.0507 0.123 Uiso 1 1 calc R . . . .
C028 C -0.1011(12) -0.4876(9) -0.0861(6) 0.064(3) Uani 1 1 d . . . . .
H028 H -0.1780 -0.5122 -0.0741 0.077 Uiso 1 1 calc R . . . .
C029 C -0.3818(17) -1.0232(12) -0.7633(7) 0.085(5) Uani 1 1 d . . . . .
H029 H -0.3295 -1.0511 -0.7834 0.102 Uiso 1 1 calc R . . . .
C02A C -0.3495(9) -0.8727(6) -0.5208(5) 0.045(2) Uani 1 1 d . . . . .
C02B C -0.3134(10) -0.4139(9) -0.1218(6) 0.061(3) Uani 1 1 d . . . . .
C02C C 0.0611(8) -0.1299(6) -0.5718(5) 0.049(2) Uani 1 1 d . . . . .
C02D C -0.8334(10) -0.7843(10) -0.6950(6) 0.067(3) Uani 1 1 d . . . . .
H02D H -0.7505 -0.7660 -0.6745 0.080 Uiso 1 1 calc R . . . .
C02E C -0.5060(10) -1.0185(7) -0.5342(5) 0.048(2) Uani 1 1 d . . . . .
C02F C 0.0240(14) -0.0552(9) -0.6998(6) 0.068(3) Uani 1 1 d . . . . .
H02F H 0.0095 -0.0036 -0.6801 0.081 Uiso 1 1 calc R . . . .
N02G N 0.1552(7) -0.0339(5) -0.3914(4) 0.0446(18) Uani 1 1 d . . . . .
C02H C -0.0641(11) -0.5022(8) -0.7575(5) 0.056(3) Uani 1 1 d . . . . .
H02H H -0.1465 -0.5262 -0.7784 0.068 Uiso 1 1 calc R . . . .
C02I C -0.5373(18) -0.0393(13) -0.0995(8) 0.089(5) Uani 1 1 d . . . . .
H02I H -0.5771 0.0045 -0.1011 0.107 Uiso 1 1 calc R . . . .
C02J C -0.3982(8) -0.5915(6) -0.4917(5) 0.042(2) Uani 1 1 d . . . . .
C02K C 0.1332(12) -0.5140(11) -0.8742(6) 0.069(3) Uani 1 1 d . . . . .
C02L C -0.506(2) -0.7776(14) -0.0621(8) 0.097(6) Uani 1 1 d . . . . .
H02L H -0.5378 -0.8108 -0.0371 0.117 Uiso 1 1 calc R . . . .
C02M C -0.8249(9) -0.6854(7) -0.5082(5) 0.047(2) Uani 1 1 d . . . . .
C02N C -0.5068(16) -0.5910(12) -0.6990(7) 0.083(4) Uani 1 1 d . . . . .
H02N H -0.5419 -0.5513 -0.6771 0.099 Uiso 1 1 calc R . . . .
C02O C -0.9870(11) -0.8243(7) -0.5205(6) 0.057(3) Uani 1 1 d . . . . .
H02O H -1.0399 -0.8656 -0.5052 0.069 Uiso 1 1 calc R . . . .
C02P C 0.0157(9) -0.4965(6) -0.4735(5) 0.042(2) Uani 1 1 d . . . . .
C02Q C 0.0404(9) -0.1546(6) -0.4761(4) 0.045(2) Uani 1 1 d . . . . .
C02R C -0.5290(9) -0.7276(7) -0.4452(5) 0.055(2) Uani 1 1 d . . . . .
H02R H -0.5752 -0.7724 -0.4303 0.066 Uiso 1 1 calc R . . . .
C02S C 0.0059(15) -0.4962(10) -0.0614(7) 0.075(4) Uani 1 1 d . . . . .
H02S H 0.0048 -0.5212 -0.0305 0.090 Uiso 1 1 calc R . . . .
C02T C -0.8999(10) -0.7508(7) -0.4852(5) 0.047(2) Uani 1 1 d . . . . .
N02U N -0.8003(9) -0.6643(6) -0.3877(4) 0.052(2) Uani 1 1 d . . . . .
C02V C 0.0922(7) -0.0983(6) -0.5117(4) 0.0397(19) Uani 1 1 d . . . . .
C02W C 0.1052(12) -0.1785(8) -0.6995(5) 0.060(3) Uani 1 1 d . . . . .
H02W H 0.1441 -0.2107 -0.6801 0.072 Uiso 1 1 calc R . . . .
C02X C -0.3582(10) -0.8839(7) -0.5820(5) 0.047(2) Uani 1 1 d . . . . .
C02Y C -0.8437(13) -0.9382(11) -0.8690(6) 0.071(3) Uani 1 1 d . . . . .
H02Y H -0.8792 -0.9741 -0.8459 0.085 Uiso 1 1 calc R . . . .
C02Z C -0.5178(11) -1.0309(7) -0.5959(6) 0.056(3) Uani 1 1 d . . . . .
C030 C -0.0370(10) -0.2375(7) -0.4993(5) 0.054(2) Uani 1 1 d . . . . .
H030 H -0.0677 -0.2737 -0.4757 0.065 Uiso 1 1 calc R . . . .
C031 C -0.4745(8) -0.6748(6) -0.5270(4) 0.0416(18) Uani 1 1 d . . . . .
C032 C -0.4548(10) -0.6497(8) -0.4095(5) 0.053(2) Uani 1 1 d . . . . .
H032 H -0.4491 -0.6428 -0.3704 0.064 Uiso 1 1 calc R . . . .
C033 C -0.0026(15) -0.0480(11) -0.0350(6) 0.074(4) Uani 1 1 d . . . . .
H033 H 0.0282 -0.0032 -0.0017 0.089 Uiso 1 1 calc R . . . .
C034 C -0.2634(10) -0.7989(6) -0.4849(5) 0.049(2) Uani 1 1 d . . . . .
H034 H -0.2128 -0.7566 -0.5003 0.059 Uiso 1 1 calc R . . . .
C035 C -0.2561(13) -0.4264(8) -0.4214(6) 0.064(3) Uani 1 1 d . . . . .
H035 H -0.2092 -0.3705 -0.3993 0.077 Uiso 1 1 calc R . . . .
C036 C -0.8864(13) -0.8681(10) -0.8764(5) 0.067(3) Uani 1 1 d . . . . .
C037 C -0.4197(11) -0.8349(9) -0.3091(5) 0.059(3) Uani 1 1 d . . . . .
H037 H -0.5024 -0.8534 -0.3298 0.071 Uiso 1 1 calc R . . . .
C038 C -0.2742(10) -0.4430(7) -0.4815(5) 0.054(2) Uani 1 1 d . . . . .
H038 H -0.2388 -0.3969 -0.4977 0.065 Uiso 1 1 calc R . . . .
C039 C -0.6672(11) -0.5397(7) -0.4929(5) 0.052(2) Uani 1 1 d . . . . .
H039 H -0.6092 -0.4893 -0.4685 0.062 Uiso 1 1 calc R . . . .
C03A C -0.2016(10) -0.1397(9) -0.3022(5) 0.059(3) Uani 1 1 d . . . . .
H03A H -0.1306 -0.1313 -0.3210 0.071 Uiso 1 1 calc R . . . .
C03B C 0.0333(14) -0.2615(9) -0.9375(6) 0.067(3) Uani 1 1 d . . . . .
H03B H -0.0541 -0.2871 -0.9513 0.081 Uiso 1 1 calc R . . . .
C03C C -0.1771(9) -0.0438(6) -0.5062(5) 0.046(2) Uani 1 1 d . . . . .
H03C H -0.1370 -0.0105 -0.5297 0.055 Uiso 1 1 calc R . . . .
C03D C -0.2824(11) -0.1301(8) -0.2130(5) 0.054(2) Uani 1 1 d . . . . .
C03E C 0.0151(17) -0.1764(14) -0.0987(7) 0.087(5) Uani 1 1 d . . . . .
H03E H 0.0544 -0.2209 -0.1077 0.105 Uiso 1 1 calc R . . . .
C03F C 0.2064(13) -0.1681(10) -0.8625(7) 0.072(4) Uani 1 1 d . . . . .
H03F H 0.2368 -0.1312 -0.8261 0.086 Uiso 1 1 calc R . . . .
C03G C -0.4418(11) -0.2785(8) -0.4227(5) 0.053(3) Uani 1 1 d . . . . .
H03G H -0.4856 -0.3121 -0.4002 0.064 Uiso 1 1 calc R . . . .
C03H C -0.9712(13) -0.8325(10) -0.7862(5) 0.063(3) Uani 1 1 d . . . . .
C03I C 0.2639(12) -0.3676(8) -0.2988(6) 0.060(3) Uani 1 1 d . . . . .
H03I H 0.3051 -0.4066 -0.3170 0.072 Uiso 1 1 calc R . . . .
N03J N -0.2672(10) -0.1127(9) -0.1552(5) 0.070(3) Uani 1 1 d . . . . .
C03K C -0.3609(14) -0.1977(12) -0.8775(7) 0.081(4) Uani 1 1 d . . . . .
H03K H -0.4374 -0.2214 -0.8650 0.097 Uiso 1 1 calc R . . . .
C03L C -0.544(2) -0.9463(14) -0.7600(8) 0.107(7) Uani 1 1 d . . . . .
H03L H -0.5967 -0.9206 -0.7783 0.128 Uiso 1 1 calc R . . . .
C03M C -0.1318(15) -0.5694(10) -0.9321(6) 0.072(3) Uani 1 1 d . . . . .
H03M H -0.0920 -0.6134 -0.9426 0.087 Uiso 1 1 calc R . . . .
C03N C 0.1970(9) -0.3240(6) -0.4227(5) 0.045(2) Uani 1 1 d . . . . .
C03O C -0.1352(10) -0.1753(9) -0.8744(5) 0.055(3) Uani 1 1 d . . . . .
C03P C 0.0173(13) -0.1571(11) -0.7875(6) 0.069(3) Uani 1 1 d . . . . .
C03Q C -0.1794(11) -0.1211(10) -0.2436(6) 0.067(3) Uani 1 1 d . . . . .
H03Q H -0.0953 -0.1025 -0.2244 0.080 Uiso 1 1 calc R . . . .
C03R C -0.2883(10) -0.1456(7) -0.4340(5) 0.047(2) Uani 1 1 d . . . . .
C03S C -0.548(2) -0.9419(11) -0.7057(8) 0.092(5) Uani 1 1 d . . . . .
H03S H -0.6061 -0.9191 -0.6867 0.110 Uiso 1 1 calc R . . . .
C03T C -0.527(2) -0.6040(15) -0.7577(8) 0.106(7) Uani 1 1 d . . . . .
H03T H -0.5689 -0.5717 -0.7755 0.127 Uiso 1 1 calc R . . . .
C03U C 0.0729(14) -0.2043(8) -0.8822(6) 0.065(3) Uani 1 1 d . . . . .
C03V C -1.0931(13) -0.8366(10) -0.8761(6) 0.069(3) Uani 1 1 d . . . . .
N03W N -0.2215(10) -0.4342(10) -0.1552(5) 0.073(3) Uani 1 1 d . . . . .
C03X C -0.2473(12) -0.2060(9) -0.8516(6) 0.064(3) Uani 1 1 d . . . . .
H03X H -0.2456 -0.2308 -0.8207 0.077 Uiso 1 1 calc R . . . .
C03Y C -0.4962(14) -0.3830(11) -0.0546(9) 0.084(5) Uani 1 1 d . . . . .
H03Y H -0.5575 -0.3728 -0.0321 0.101 Uiso 1 1 calc R . . . .
C03Z C -0.1507(11) -0.0105(7) -0.4470(6) 0.060(3) Uani 1 1 d . . . . .
H03Z H -0.0955 0.0464 -0.4318 0.072 Uiso 1 1 calc R . . . .
C040 C 0.2698(16) -0.0409(10) -0.3016(6) 0.072(4) Uani 1 1 d . . . . .
H040 H 0.3064 -0.0822 -0.3206 0.086 Uiso 1 1 calc R . . . .
C041 C 0.0590(14) -0.1097(13) -0.0484(7) 0.079(4) Uani 1 1 d . . . . .
H041 H 0.1310 -0.1079 -0.0240 0.095 Uiso 1 1 calc R . . . .
C042 C -0.9205(10) -0.7751(8) -0.6032(5) 0.052(3) Uani 1 1 d . . . . .
C043 C -0.4909(9) -0.6898(7) -0.5887(5) 0.047(2) Uani 1 1 d . . . . .
C044 C -0.0453(11) -0.5619(7) -0.5899(6) 0.060(3) Uani 1 1 d . . . . .
H044 H -0.0692 -0.5852 -0.6289 0.072 Uiso 1 1 calc R . . . .
C045 C -0.4701(19) -0.3545(11) -0.7890(7) 0.085(5) Uani 1 1 d . . . . .
H045 H -0.4871 -0.3766 -0.8283 0.102 Uiso 1 1 calc R . . . .
C046 C -0.3497(10) -0.1986(8) -0.3963(5) 0.047(2) Uani 1 1 d . . . . .
C047 C -0.4140(9) -0.9255(7) -0.4367(6) 0.051(3) Uani 1 1 d . . . . .
C048 C -0.5377(13) -0.4341(12) -0.1136(9) 0.084(5) Uani 1 1 d . . . . .
H048 H -0.6246 -0.4556 -0.1293 0.101 Uiso 1 1 calc R . . . .
C049 C -0.4249(17) -0.1682(12) -0.0960(7) 0.083(4) Uani 1 1 d . . . . .
H049 H -0.3894 -0.2142 -0.0953 0.100 Uiso 1 1 calc R . . . .
C04A C 0.0721(8) -0.4439(6) -0.5092(4) 0.0395(19) Uani 1 1 d . . . . .
C04B C -0.0250(10) -0.2201(8) -0.5938(5) 0.052(2) Uani 1 1 d . . . . .
H04B H -0.0478 -0.2435 -0.6329 0.062 Uiso 1 1 calc R . . . .
C04C C -0.4281(10) -0.1797(9) -0.3036(5) 0.061(3) Uani 1 1 d . . . . .
H04C H -0.5121 -0.1971 -0.3228 0.073 Uiso 1 1 calc R . . . .
C04D C 0.0420(13) -0.4871(10) -0.7865(5) 0.066(3) Uani 1 1 d . . . . .
C04E C -0.1626(16) -0.7939(9) -0.1299(6) 0.071(4) Uani 1 1 d . . . . .
C04F C 0.1206(13) -0.4674(11) -0.0820(7) 0.074(4) Uani 1 1 d . . . . .
H04F H 0.1954 -0.4774 -0.0671 0.089 Uiso 1 1 calc R . . . .
C04G C -0.1921(12) -0.7918(11) -0.3055(6) 0.067(3) Uani 1 1 d . . . . .
H04G H -0.1195 -0.7835 -0.3233 0.080 Uiso 1 1 calc R . . . .
C04H C -0.5012(19) -0.6580(13) -0.1054(8) 0.090(5) Uani 1 1 d . . . . .
H04H H -0.5278 -0.6092 -0.1089 0.109 Uiso 1 1 calc R . . . .
C04I C -0.5616(11) -1.0732(8) -0.4539(6) 0.060(3) Uani 1 1 d . . . . .
H04I H -0.6078 -1.1185 -0.4394 0.072 Uiso 1 1 calc R . . . .
C04J C -0.3718(16) -0.3510(11) -0.0326(7) 0.076(4) Uani 1 1 d . . . . .
H04J H -0.3464 -0.3200 0.0053 0.091 Uiso 1 1 calc R . . . .
C04K C -0.4855(12) -0.9992(8) -0.4181(7) 0.065(3) Uani 1 1 d . . . . .
H04K H -0.4786 -0.9952 -0.3793 0.078 Uiso 1 1 calc R . . . .
C04L C -0.1093(14) -0.0505(11) -0.0696(6) 0.070(3) Uani 1 1 d . . . . .
H04L H -0.1529 -0.0090 -0.0588 0.084 Uiso 1 1 calc R . . . .
C04M C -0.4139(18) -0.7967(12) -0.0917(7) 0.084(4) Uani 1 1 d . . . . .
H04M H -0.3846 -0.8437 -0.0862 0.101 Uiso 1 1 calc R . . . .
C04N C 0.0112(11) -0.4109(9) -0.1470(6) 0.061(3) Uani 1 1 d . . . . .
H04N H 0.0151 -0.3793 -0.1747 0.074 Uiso 1 1 calc R . . . .
C04O C -0.4366(17) -0.0409(11) -0.1283(8) 0.082(4) Uani 1 1 d . . . . .
H04O H -0.4082 0.0007 -0.1488 0.099 Uiso 1 1 calc R . . . .
C04P C 0.1878(15) -0.5779(12) -0.8679(7) 0.080(4) Uani 1 1 d . . . . .
H04P H 0.1574 -0.6143 -0.8444 0.096 Uiso 1 1 calc R . . . .
C04Q C -0.3164(12) -0.4085(8) -0.3002(5) 0.060(3) Uani 1 1 d . . . . .
H04Q H -0.3518 -0.3722 -0.3172 0.072 Uiso 1 1 calc R . . . .
C04R C -1.1364(16) -0.7619(11) -0.8570(7) 0.075(4) Uani 1 1 d . . . . .
H04R H -1.0918 -0.7206 -0.8236 0.090 Uiso 1 1 calc R . . . .
C04S C -0.7132(13) -0.6944(10) -0.3022(6) 0.068(3) Uani 1 1 d . . . . .
H04S H -0.6688 -0.7279 -0.3236 0.082 Uiso 1 1 calc R . . . .
C04T C -0.2852(11) -0.4784(8) -0.3331(5) 0.059(3) Uani 1 1 d . . . . .
C04U C -0.3652(14) -0.1559(10) -0.9210(7) 0.070(3) Uani 1 1 d . . . . .
H04U H -0.4418 -0.1478 -0.9356 0.085 Uiso 1 1 calc R . . . .
C04V C -0.3853(8) -0.5784(6) -0.4309(5) 0.047(2) Uani 1 1 d . . . . .
C04W C -0.1541(11) -0.1140(10) -0.1208(5) 0.066(3) Uani 1 1 d . . . . .
C04X C -0.7752(17) -0.6406(10) -0.2127(7) 0.077(4) Uani 1 1 d . . . . .
H04X H -0.7734 -0.6371 -0.1741 0.093 Uiso 1 1 calc R . . . .
C04Y C -0.1761(14) -0.7702(12) -0.2481(7) 0.081(4) Uani 1 1 d . . . . .
H04Y H -0.0933 -0.7440 -0.2277 0.097 Uiso 1 1 calc R . . . .
C04Z C -0.3756(12) -0.1087(9) -0.1261(5) 0.060(3) Uani 1 1 d . . . . .
C050 C 0.2383(18) -0.2693(11) -0.2136(7) 0.082(5) Uani 1 1 d . . . . .
H050 H 0.2659 -0.2403 -0.1754 0.098 Uiso 1 1 calc R . . . .
C051 C -0.4715(10) -0.3106(7) -0.4820(5) 0.053(3) Uani 1 1 d . . . . .
H051 H -0.5321 -0.3654 -0.4977 0.064 Uiso 1 1 calc R . . . .
C052 C -0.2142(12) -0.5175(9) -0.2499(5) 0.061(3) Uani 1 1 d . . . . .
H052 H -0.1802 -0.5552 -0.2337 0.074 Uiso 1 1 calc R . . . .
C053 C 0.1204(16) -0.2793(11) -0.9702(8) 0.083(4) Uani 1 1 d . . . . .
H053 H 0.0933 -0.3173 -1.0063 0.099 Uiso 1 1 calc R . . . .
C054 C -0.3248(10) -0.1706(8) -0.3351(6) 0.054(3) Uani 1 1 d . . . . .
C055 C -0.2453(11) -0.4483(9) -0.2148(5) 0.058(3) Uani 1 1 d . . . . .
C056 C -0.2800(13) -0.3640(11) -0.0666(6) 0.072(4) Uani 1 1 d . . . . .
H056 H -0.1932 -0.3381 -0.0515 0.086 Uiso 1 1 calc R . . . .
C057 C -0.0902(16) -0.1740(10) -0.1352(8) 0.081(4) Uani 1 1 d . . . . .
H057 H -0.1165 -0.2149 -0.1703 0.097 Uiso 1 1 calc R . . . .
C058 C -0.2524(14) -0.1263(12) -0.9425(7) 0.077(4) Uani 1 1 d . . . . .
H058 H -0.2531 -0.0987 -0.9722 0.093 Uiso 1 1 calc R . . . .
C059 C -0.554(2) -0.7074(15) -0.0692(9) 0.101(6) Uani 1 1 d . . . . .
H059 H -0.6191 -0.6946 -0.0500 0.121 Uiso 1 1 calc R . . . .
C05A C -0.1186(19) -0.8635(12) -0.1542(9) 0.092(5) Uani 1 1 d . . . . .
H05A H -0.1593 -0.9019 -0.1891 0.111 Uiso 1 1 calc R . . . .
C05B C 0.1218(12) -0.4246(9) -0.1239(6) 0.063(3) Uani 1 1 d . . . . .
H05B H 0.1985 -0.4041 -0.1373 0.076 Uiso 1 1 calc R . . . .
C05C C -0.4080(11) -0.1639(9) -0.2468(6) 0.066(3) Uani 1 1 d . . . . .
H05C H -0.4793 -0.1755 -0.2284 0.079 Uiso 1 1 calc R . . . .
C05D C -0.8469(19) -0.6032(11) -0.2394(8) 0.088(5) Uani 1 1 d . . . . .
H05D H -0.8913 -0.5700 -0.2178 0.106 Uiso 1 1 calc R . . . .
C05E C -0.4051(12) -0.8178(11) -0.2537(6) 0.072(4) Uani 1 1 d . . . . .
H05E H -0.4784 -0.8265 -0.2365 0.087 Uiso 1 1 calc R . . . .
C05F C -0.5267(16) -0.1623(17) -0.0663(9) 0.098(6) Uani 1 1 d . . . . .
H05F H -0.5570 -0.2022 -0.0448 0.118 Uiso 1 1 calc R . . . .
C05G C -0.2814(14) -0.7863(12) -0.2181(7) 0.074(4) Uani 1 1 d . . . . .
C05H C -0.4450(12) -0.4491(9) -0.1449(7) 0.071(4) Uani 1 1 d . . . . .
H05H H -0.4692 -0.4832 -0.1823 0.085 Uiso 1 1 calc R . . . .
C05I C 0.053(2) -0.815(3) -0.0742(14) 0.149(12) Uani 1 1 d . . . . .
H05I H 0.1288 -0.8203 -0.0562 0.179 Uiso 1 1 calc R . . . .
C05J C -0.2945(13) -0.3927(9) -0.2412(6) 0.066(3) Uani 1 1 d . . . . .
H05J H -0.3129 -0.3444 -0.2190 0.079 Uiso 1 1 calc R . . . .
C05K C -0.009(3) -0.8740(19) -0.1240(14) 0.126(9) Uani 1 1 d . . . . .
H05K H 0.0205 -0.9218 -0.1383 0.151 Uiso 1 1 calc R . . . .
C05L C -0.8432(15) -0.8201(9) -0.9156(7) 0.074(4) Uani 1 1 d . . . . .
H05L H -0.8793 -0.7771 -0.9234 0.089 Uiso 1 1 calc R . . . .
C05M C -0.4089(16) -0.6799(11) -0.1368(7) 0.078(4) Uani 1 1 d . . . . .
H05M H -0.3780 -0.6483 -0.1628 0.093 Uiso 1 1 calc R . . . .
C05N C -0.8613(13) -0.6098(9) -0.2974(6) 0.063(3) Uani 1 1 d . . . . .
H05N H -0.9176 -0.5850 -0.3143 0.075 Uiso 1 1 calc R . . . .
C05O C 0.004(2) -0.747(2) -0.0503(8) 0.122(8) Uani 1 1 d . . . . .
H05O H 0.0411 -0.7108 -0.0144 0.146 Uiso 1 1 calc R . . . .
C05P C 0.2561(17) -0.2390(11) -0.9489(8) 0.086(5) Uani 1 1 d . . . . .
H05P H 0.3177 -0.2490 -0.9714 0.103 Uiso 1 1 calc R . . . .
C05Q C -0.3619(14) -0.7524(10) -0.1286(7) 0.074(4) Uani 1 1 d . . . . .
C05R C -0.468(3) -0.9859(15) -0.7912(8) 0.125(10) Uani 1 1 d . . . . .
H05R H -0.4726 -0.9889 -0.8299 0.150 Uiso 1 1 calc R . . . .
C05S C -0.7449(19) -0.9523(13) -0.8978(7) 0.084(4) Uani 1 1 d . . . . .
H05S H -0.7108 -0.9970 -0.8917 0.101 Uiso 1 1 calc R . . . .
C05T C -0.2987(17) -0.5025(14) -0.9511(8) 0.086(5) Uani 1 1 d . . . . .
H05T H -0.3696 -0.5013 -0.9749 0.103 Uiso 1 1 calc R . . . .
C05U C -0.6938(15) -0.9054(14) -0.9346(7) 0.086(5) Uani 1 1 d . . . . .
H05U H -0.6278 -0.9180 -0.9533 0.103 Uiso 1 1 calc R . . . .
N05V N -0.2660(14) -0.7729(11) -0.1603(6) 0.084(4) Uani 1 1 d . . . . .
C05W C -0.479(2) -0.6685(18) -0.7879(8) 0.113(8) Uani 1 1 d . . . . .
H05W H -0.4950 -0.6821 -0.8273 0.135 Uiso 1 1 calc R . . . .
C05X C 0.1693(12) -0.3442(8) -0.3290(6) 0.057(3) Uani 1 1 d . . . . .
C05Y C -0.096(2) -0.7342(14) -0.0781(9) 0.105(6) Uani 1 1 d . . . . .
H05Y H -0.1235 -0.6853 -0.0633 0.126 Uiso 1 1 calc R . . . .
C05Z C 0.2902(15) -0.1884(11) -0.8977(9) 0.087(5) Uani 1 1 d . . . . .
H05Z H 0.3779 -0.1642 -0.8840 0.105 Uiso 1 1 calc R . . . .
C060 C 0.246(3) 0.0511(16) -0.2152(9) 0.124(9) Uani 1 1 d . . . . .
H060 H 0.2650 0.0689 -0.1758 0.148 Uiso 1 1 calc R . . . .
C061 C -1.153(2) -0.8935(16) -0.9262(9) 0.108(7) Uani 1 1 d . . . . .
H061 H -1.1253 -0.9419 -0.9412 0.129 Uiso 1 1 calc R . . . .
C062 C -0.7899(13) -0.6540(7) -0.3290(6) 0.059(3) Uani 1 1 d . . . . .
C063 C -0.7018(17) -0.6857(12) -0.2444(8) 0.085(4) Uani 1 1 d . . . . .
H063 H -0.6457 -0.7097 -0.2266 0.101 Uiso 1 1 calc R . . . .
C064 C -0.2323(12) -0.5308(9) -0.3068(5) 0.063(3) Uani 1 1 d . . . . .
H064 H -0.2084 -0.5767 -0.3289 0.075 Uiso 1 1 calc R . . . .
C065 C 0.2946(16) -0.3309(12) -0.2407(7) 0.078(4) Uani 1 1 d . . . . .
H065 H 0.3543 -0.3479 -0.2194 0.094 Uiso 1 1 calc R . . . .
C066 C -0.2493(10) -0.7855(7) -0.4268(5) 0.051(2) Uani 1 1 d . . . . .
H066 H -0.1887 -0.7346 -0.4042 0.061 Uiso 1 1 calc R . . . .
C067 C -0.2563(16) -0.4421(12) -0.9028(9) 0.090(5) Uani 1 1 d . . . . .
H067 H -0.2982 -0.3994 -0.8924 0.108 Uiso 1 1 calc R . . . .
C068 C -1.240(2) -0.7472(18) -0.8849(11) 0.107(7) Uani 1 1 d . . . . .
H068 H -1.2679 -0.6985 -0.8701 0.128 Uiso 1 1 calc R . . . .
C069 C -0.2384(16) -0.5699(12) -0.9680(8) 0.085(4) Uani 1 1 d . . . . .
H069 H -0.2695 -0.6128 -1.0022 0.102 Uiso 1 1 calc R . . . .
C06A C 0.1046(19) -0.2863(10) -0.3013(6) 0.076(4) Uani 1 1 d . . . . .
H06A H 0.0397 -0.2725 -0.3216 0.091 Uiso 1 1 calc R . . . .
C06B C 0.1875(13) -0.0055(9) -0.3317(6) 0.062(3) Uani 1 1 d . . . . .
C06C C -0.3119(11) -0.8258(9) -0.3385(6) 0.059(3) Uani 1 1 d . . . . .
C06D C -0.1354(12) -0.1385(10) -0.9190(6) 0.068(3) Uani 1 1 d . . . . .
H06D H -0.0604 -0.1212 -0.9342 0.082 Uiso 1 1 calc R . . . .
C06E C -1.302(3) -0.806(3) -0.9344(14) 0.147(13) Uani 1 1 d . . . . .
H06E H -1.3724 -0.7963 -0.9538 0.176 Uiso 1 1 calc R . . . .
C06F C 0.293(2) -0.0132(15) -0.2460(9) 0.100(6) Uani 1 1 d . . . . .
H06F H 0.3430 -0.0384 -0.2259 0.119 Uiso 1 1 calc R . . . .
C06G C 0.1782(16) -0.4581(16) -0.9077(8) 0.094(6) Uani 1 1 d . . . . .
H06G H 0.1396 -0.4144 -0.9116 0.113 Uiso 1 1 calc R . . . .
C06H C -1.264(3) -0.877(2) -0.9569(14) 0.175(15) Uani 1 1 d . . . . .
H06H H -1.3080 -0.9157 -0.9913 0.210 Uiso 1 1 calc R . . . .
C06I C 0.281(2) -0.467(2) -0.9358(10) 0.135(11) Uani 1 1 d . . . . .
H06I H 0.3094 -0.4299 -0.9594 0.162 Uiso 1 1 calc R . . . .
C06J C 0.1444(18) 0.0587(10) -0.3020(6) 0.078(4) Uani 1 1 d . . . . .
H06J H 0.0937 0.0842 -0.3216 0.093 Uiso 1 1 calc R . . . .
C06K C 0.2894(19) -0.5898(14) -0.8964(10) 0.100(6) Uani 1 1 d . . . . .
H06K H 0.3235 -0.6362 -0.8945 0.120 Uiso 1 1 calc R . . . .
C06L C -0.7428(16) -0.8401(14) -0.9427(9) 0.093(5) Uani 1 1 d . . . . .
H06L H -0.7086 -0.8068 -0.9674 0.111 Uiso 1 1 calc R . . . .
C1 C 0.339(2) -0.528(2) -0.9288(10) 0.118(9) Uani 1 1 d . . . . .
H1 H 0.4126 -0.5299 -0.9451 0.142 Uiso 1 1 calc R . . . .
C2 C 0.139(3) -0.2521(14) -0.2456(9) 0.105(7) Uani 1 1 d . . . . .
H2 H 0.0944 -0.2154 -0.2270 0.126 Uiso 1 1 calc R . . . .
C5 C 0.172(3) 0.0871(15) -0.2449(9) 0.108(7) Uani 1 1 d . . . . .
H5 H 0.1404 0.1314 -0.2259 0.130 Uiso 1 1 calc R . . . .

loop_
_atom_site_aniso_label
_atom_site_aniso_U_11
_atom_site_aniso_U_22
_atom_site_aniso_U_33
_atom_site_aniso_U_23
_atom_site_aniso_U_13
_atom_site_aniso_U_12
O001 0.076(5) 0.063(4) 0.044(5) 0.021(4) 0.011(4) 0.003(4)
O002 0.056(4) 0.057(4) 0.063(5) 0.009(4) 0.013(4) 0.005(3)
C003 0.042(5) 0.057(5) 0.047(6) 0.012(4) 0.004(4) 0.005(4)
O004 0.065(5) 0.052(4) 0.054(5) 0.003(3) 0.019(4) 0.000(4)
O005 0.064(5) 0.060(4) 0.062(5) 0.003(4) 0.010(4) -0.009(4)
C006 0.049(5) 0.055(5) 0.041(6) 0.017(4) 0.012(4) 0.009(4)
O007 0.073(6) 0.085(6) 0.050(5) 0.025(5) 0.000(4) -0.008(5)
C008 0.073(7) 0.050(5) 0.056(7) 0.013(5) 0.012(6) 0.010(5)
N009 0.039(4) 0.051(4) 0.052(5) 0.020(4) 0.006(3) 0.002(3)
N00A 0.045(4) 0.048(4) 0.056(6) 0.015(4) 0.011(4) 0.006(4)
O00B 0.052(4) 0.074(5) 0.074(6) 0.035(4) 0.025(4) 0.007(4)
C00C 0.052(5) 0.049(5) 0.053(7) 0.016(5) 0.010(5) 0.008(4)
O00D 0.060(4) 0.054(4) 0.059(5) 0.004(3) 0.008(3) 0.008(3)
C00E 0.041(5) 0.060(6) 0.049(6) 0.009(5) 0.006(4) 0.008(4)
N00F 0.065(6) 0.107(9) 0.045(6) 0.010(6) 0.005(5) 0.036(6)
C00G 0.051(5) 0.052(5) 0.032(5) 0.004(4) 0.002(4) 0.010(4)
C00H 0.053(6) 0.062(6) 0.034(5) 0.009(4) 0.009(4) 0.007(5)
N00I 0.058(5) 0.097(8) 0.045(6) 0.015(5) 0.016(4) 0.027(5)
C00J 0.038(4) 0.059(5) 0.052(6) 0.014(5) 0.007(4) 0.013(4)
N00K 0.059(5) 0.098(7) 0.033(5) 0.007(5) 0.012(4) 0.024(5)
C00L 0.105(12) 0.069(7) 0.065(9) 0.005(6) 0.033(8) 0.024(7)
C00M 0.035(4) 0.040(4) 0.060(7) 0.016(4) -0.007(4) -0.001(3)
C00N 0.049(5) 0.048(5) 0.059(7) 0.005(5) 0.004(5) 0.007(4)
C00O 0.026(4) 0.048(5) 0.051(6) 0.009(4) 0.005(3) 0.011(3)
C00P 0.049(5) 0.051(5) 0.060(7) 0.021(5) 0.015(5) 0.008(4)
N00Q 0.037(4) 0.049(4) 0.051(5) 0.018(4) 0.005(3) 0.005(3)
C00R 0.045(5) 0.052(5) 0.046(6) 0.014(4) 0.002(4) 0.007(4)
C00S 0.032(4) 0.043(4) 0.070(7) 0.013(5) 0.017(4) 0.007(4)
C00T 0.045(5) 0.048(5) 0.045(6) 0.007(4) 0.017(4) 0.012(4)
C00U 0.032(4) 0.053(5) 0.055(6) 0.012(4) 0.005(4) 0.004(4)
N00V 0.054(5) 0.059(5) 0.042(5) 0.015(4) 0.014(4) 0.013(4)
O00W 0.069(5) 0.058(4) 0.056(5) 0.016(4) 0.004(4) -0.003(4)
C00X 0.091(10) 0.075(8) 0.076(10) 0.021(7) 0.032(8) 0.028(7)
C00Y 0.046(5) 0.049(5) 0.048(6) 0.011(4) 0.015(4) 0.014(4)
O00Z 0.063(5) 0.060(4) 0.080(6) 0.039(4) 0.011(4) -0.001(4)
O010 0.063(5) 0.065(5) 0.061(6) 0.021(4) 0.005(4) 0.002(4)
C011 0.043(5) 0.055(5) 0.051(6) 0.014(5) 0.016(4) 0.012(4)
O012 0.075(6) 0.055(4) 0.071(6) 0.003(4) 0.024(5) -0.003(4)
C013 0.032(4) 0.037(4) 0.062(7) 0.014(4) 0.009(4) 0.009(3)
C014 0.058(6) 0.044(5) 0.056(7) 0.019(5) 0.005(5) 0.001(4)
C015 0.061(6) 0.075(7) 0.057(7) 0.015(6) 0.007(5) 0.020(6)
C016 0.031(4) 0.057(5) 0.058(6) 0.022(5) 0.007(4) 0.008(4)
C017 0.059(6) 0.076(7) 0.058(7) 0.015(6) 0.020(5) 0.027(5)
C018 0.058(6) 0.080(7) 0.032(5) 0.013(5) 0.010(4) 0.022(5)
C019 0.057(6) 0.060(6) 0.048(6) 0.009(5) 0.011(5) 0.017(5)
C01A 0.037(4) 0.049(5) 0.055(6) 0.005(4) 0.007(4) 0.006(4)
O01B 0.059(4) 0.064(4) 0.066(6) 0.024(4) 0.016(4) 0.002(4)
C01C 0.048(5) 0.047(5) 0.073(8) 0.021(5) 0.016(5) 0.010(4)
C01D 0.039(4) 0.047(4) 0.047(6) 0.017(4) 0.016(4) 0.019(4)
C01E 0.064(7) 0.080(8) 0.077(10) 0.010(7) 0.021(7) 0.022(6)
C01F 0.058(6) 0.084(7) 0.051(7) 0.013(6) 0.017(5) 0.022(6)
C01G 0.057(6) 0.041(5) 0.078(9) 0.026(5) 0.007(6) 0.006(4)
C01H 0.048(6) 0.095(9) 0.047(7) 0.015(6) 0.011(5) 0.013(6)
C01I 0.054(5) 0.064(6) 0.038(5) 0.022(5) 0.004(4) 0.014(5)
C01J 0.036(4) 0.055(5) 0.051(6) 0.018(4) 0.007(4) 0.014(4)
C01K 0.074(8) 0.074(7) 0.071(9) 0.025(6) 0.019(6) 0.027(6)
C01L 0.060(6) 0.041(5) 0.075(9) 0.009(5) 0.011(6) 0.010(4)
C01M 0.044(5) 0.053(5) 0.049(6) 0.006(4) 0.008(4) 0.016(4)
C01N 0.046(5) 0.075(7) 0.064(8) 0.020(6) 0.014(5) 0.012(5)
C01O 0.069(8) 0.104(11) 0.063(9) 0.032(8) 0.010(7) 0.009(8)
C01P 0.035(4) 0.048(5) 0.054(6) 0.014(4) 0.009(4) 0.019(4)
C01Q 0.049(5) 0.058(5) 0.044(6) 0.026(5) 0.002(4) 0.020(4)
C01R 0.040(5) 0.057(6) 0.071(8) 0.017(5) 0.017(5) 0.019(4)
C01S 0.049(6) 0.088(8) 0.050(7) 0.013(6) 0.014(5) 0.015(5)
C01T 0.038(4) 0.044(4) 0.055(6) 0.012(4) 0.003(4) 0.000(3)
C01U 0.151(19) 0.098(11) 0.069(11) 0.005(9) 0.051(12) 0.025(12)
C01V 0.038(4) 0.044(4) 0.067(7) 0.016(4) 0.001(4) 0.008(3)
C01W 0.060(6) 0.054(5) 0.060(7) 0.019(5) 0.016(5) 0.007(5)
C01X 0.035(4) 0.051(5) 0.056(6) 0.012(4) 0.014(4) 0.009(4)
C01Y 0.041(4) 0.047(4) 0.065(7) 0.012(4) 0.012(4) 0.006(4)
C01Z 0.042(5) 0.053(5) 0.070(8) 0.024(5) 0.008(5) 0.012(4)
C020 0.079(8) 0.075(7) 0.055(7) 0.027(6) 0.016(6) 0.028(6)
C021 0.039(5) 0.054(5) 0.055(7) 0.007(5) 0.015(4) 0.008(4)
C022 0.037(4) 0.075(6) 0.051(6) 0.014(5) -0.003(4) 0.010(4)
C023 0.042(4) 0.037(4) 0.051(6) 0.009(4) 0.001(4) 0.002(4)
C024 0.040(4) 0.060(5) 0.044(6) 0.007(4) 0.004(4) 0.008(4)
C025 0.044(5) 0.084(8) 0.058(7) 0.016(6) 0.012(5) 0.012(5)
C026 0.036(5) 0.082(7) 0.061(7) 0.018(6) 0.009(4) 0.013(5)
C027 0.059(8) 0.18(2) 0.066(10) 0.019(11) 0.028(7) 0.027(10)
C028 0.054(6) 0.079(7) 0.059(8) 0.026(6) 0.014(5) 0.009(5)
C029 0.080(9) 0.098(10) 0.048(8) -0.008(7) 0.010(6) -0.003(8)
C02A 0.041(4) 0.045(4) 0.054(6) 0.011(4) 0.010(4) 0.019(4)
C02B 0.034(4) 0.085(7) 0.065(8) 0.019(6) 0.008(4) 0.021(5)
C02C 0.031(4) 0.045(4) 0.066(7) 0.006(4) 0.010(4) 0.008(3)
C02D 0.035(5) 0.086(8) 0.065(8) -0.006(6) 0.009(5) 0.012(5)
C02E 0.043(5) 0.049(5) 0.059(7) 0.015(4) 0.016(4) 0.020(4)
C02F 0.075(8) 0.073(7) 0.060(8) 0.017(6) 0.017(6) 0.026(6)
N02G 0.037(4) 0.044(4) 0.054(5) 0.018(3) 0.012(3) 0.007(3)
C02H 0.048(5) 0.072(6) 0.048(6) 0.012(5) 0.008(4) 0.018(5)
C02I 0.088(10) 0.107(12) 0.075(10) 0.006(9) 0.027(8) 0.040(9)
C02J 0.027(3) 0.048(4) 0.057(6) 0.019(4) 0.011(3) 0.013(3)
C02K 0.052(6) 0.095(9) 0.057(8) 0.015(7) 0.018(5) 0.019(6)
C02L 0.113(13) 0.112(13) 0.069(10) 0.030(9) 0.046(10) 0.019(11)
C02M 0.034(4) 0.052(5) 0.057(7) 0.016(5) 0.008(4) 0.014(4)
C02N 0.079(9) 0.098(10) 0.064(9) 0.036(8) -0.004(7) 0.005(8)
C02O 0.051(6) 0.048(5) 0.063(8) 0.011(5) 0.010(5) -0.002(4)
C02P 0.041(4) 0.046(4) 0.046(6) 0.016(4) 0.016(4) 0.018(4)
C02Q 0.039(4) 0.053(5) 0.046(5) 0.016(4) 0.016(4) 0.011(4)
C02R 0.041(4) 0.058(5) 0.062(7) 0.017(5) 0.017(4) 0.004(4)
C02S 0.079(9) 0.074(7) 0.073(10) 0.029(7) 0.014(7) 0.012(7)
C02T 0.043(5) 0.048(5) 0.053(6) 0.021(4) 0.014(4) 0.010(4)
N02U 0.050(5) 0.049(4) 0.051(5) 0.005(4) 0.007(4) 0.012(4)
C02V 0.024(3) 0.047(4) 0.049(6) 0.016(4) 0.007(3) 0.008(3)
C02W 0.063(6) 0.064(6) 0.054(7) 0.015(5) 0.013(5) 0.020(5)
C02X 0.045(5) 0.047(5) 0.045(6) 0.011(4) 0.004(4) 0.010(4)
C02Y 0.063(7) 0.090(8) 0.061(8) 0.025(7) 0.018(6) 0.018(6)
C02Z 0.052(6) 0.050(5) 0.067(8) 0.011(5) 0.027(5) 0.017(5)
C030 0.047(5) 0.054(5) 0.069(7) 0.026(5) 0.024(4) 0.014(4)
C031 0.033(4) 0.045(4) 0.046(5) 0.013(4) 0.004(3) 0.011(3)
C032 0.040(4) 0.064(6) 0.053(6) 0.021(5) 0.009(4) 0.006(4)
C033 0.074(8) 0.084(8) 0.056(8) 0.019(6) 0.016(6) 0.007(7)
C034 0.049(5) 0.040(4) 0.053(6) 0.010(4) 0.005(4) 0.008(4)
C035 0.066(7) 0.048(5) 0.070(8) 0.012(5) 0.006(6) 0.006(5)
C036 0.068(7) 0.088(8) 0.036(6) 0.012(6) 0.007(5) 0.013(6)
C037 0.041(5) 0.085(7) 0.051(7) 0.021(6) 0.004(4) 0.015(5)
C038 0.054(5) 0.050(5) 0.057(7) 0.018(4) 0.007(4) 0.011(4)
C039 0.051(5) 0.048(5) 0.058(7) 0.013(5) 0.023(5) 0.013(4)
C03A 0.035(5) 0.087(7) 0.053(7) 0.011(6) 0.017(4) 0.015(5)
C03B 0.068(7) 0.072(7) 0.058(8) 0.015(6) 0.014(6) 0.015(6)
C03C 0.036(4) 0.046(5) 0.057(7) 0.022(4) 0.003(4) 0.008(4)
C03D 0.051(5) 0.071(6) 0.044(6) 0.015(5) 0.008(4) 0.023(5)
C03E 0.081(10) 0.119(13) 0.062(9) 0.015(9) 0.008(7) 0.035(9)
C03F 0.055(6) 0.076(7) 0.078(9) 0.022(7) 0.007(6) 0.005(6)
C03G 0.045(5) 0.056(5) 0.054(7) 0.023(5) 0.007(4) 0.000(4)
C03H 0.064(7) 0.088(8) 0.037(6) 0.020(6) 0.011(5) 0.019(6)
C03I 0.061(6) 0.065(6) 0.054(7) 0.024(5) 0.013(5) 0.013(5)
N03J 0.051(5) 0.106(8) 0.052(6) 0.017(6) 0.008(4) 0.024(6)
C03K 0.056(7) 0.105(10) 0.085(11) 0.029(9) 0.037(7) 0.016(7)
C03L 0.142(18) 0.098(12) 0.062(11) 0.010(9) -0.018(11) 0.022(12)
C03M 0.081(9) 0.071(7) 0.063(8) 0.019(6) 0.001(7) 0.020(7)
C03N 0.031(4) 0.047(5) 0.055(6) 0.010(4) 0.006(4) 0.010(4)
C03O 0.035(4) 0.083(7) 0.042(6) 0.014(5) 0.012(4) 0.008(4)
C03P 0.064(7) 0.092(9) 0.046(7) 0.012(6) 0.017(5) 0.018(6)
C03Q 0.036(5) 0.101(9) 0.049(7) 0.007(6) 0.003(4) 0.007(5)
C03R 0.045(5) 0.051(5) 0.053(7) 0.023(5) 0.011(4) 0.018(4)
C03S 0.125(14) 0.075(8) 0.071(10) 0.002(7) -0.014(9) 0.043(9)
C03T 0.125(15) 0.111(13) 0.051(9) 0.015(9) -0.003(9) -0.006(12)
C03U 0.079(8) 0.065(6) 0.050(7) 0.015(5) 0.026(6) 0.013(6)
C03V 0.057(6) 0.087(8) 0.064(8) 0.035(7) 0.005(6) 0.013(6)
N03W 0.045(5) 0.114(9) 0.060(7) 0.023(6) 0.006(4) 0.024(6)
C03X 0.056(6) 0.079(7) 0.063(8) 0.020(6) 0.029(5) 0.021(5)
C03Y 0.056(7) 0.083(9) 0.130(16) 0.045(10) 0.040(8) 0.028(7)
C03Z 0.053(6) 0.042(5) 0.085(9) 0.023(5) 0.005(6) 0.009(4)
C040 0.086(9) 0.080(8) 0.051(8) 0.021(6) 0.001(6) 0.026(7)
C041 0.061(7) 0.115(11) 0.061(9) 0.026(8) 0.007(6) 0.024(8)
C042 0.037(4) 0.062(6) 0.058(7) 0.013(5) 0.005(4) 0.018(4)
C043 0.036(4) 0.056(5) 0.048(6) 0.014(4) 0.005(4) 0.010(4)
C044 0.049(5) 0.049(5) 0.072(8) 0.009(5) -0.003(5) 0.007(4)
C045 0.104(12) 0.085(9) 0.044(7) 0.007(7) 0.017(7) -0.002(9)
C046 0.040(4) 0.068(6) 0.040(6) 0.016(5) 0.006(4) 0.024(4)
C047 0.032(4) 0.046(5) 0.081(8) 0.017(5) 0.014(4) 0.016(4)
C048 0.045(6) 0.098(10) 0.121(14) 0.044(10) 0.022(7) 0.028(7)
C049 0.089(10) 0.095(10) 0.076(10) 0.040(8) 0.023(8) 0.026(8)
C04A 0.032(4) 0.047(4) 0.045(5) 0.017(4) 0.009(3) 0.015(4)
C04B 0.045(5) 0.063(6) 0.047(6) 0.010(5) 0.006(4) 0.018(4)
C04C 0.037(4) 0.089(8) 0.041(6) 0.012(5) 0.009(4) -0.004(5)
C04D 0.064(7) 0.086(8) 0.039(6) 0.011(5) 0.014(5) 0.010(6)
C04E 0.086(9) 0.068(7) 0.056(8) 0.016(6) 0.018(7) 0.015(6)
C04F 0.048(6) 0.103(10) 0.068(9) 0.010(7) 0.010(5) 0.024(6)
C04G 0.048(6) 0.100(9) 0.051(7) 0.025(6) 0.012(5) 0.015(6)
C04H 0.092(11) 0.094(10) 0.082(11) 0.006(9) -0.006(9) 0.042(9)
C04I 0.047(5) 0.054(5) 0.085(9) 0.025(6) 0.031(5) 0.012(4)
C04J 0.091(10) 0.091(9) 0.057(8) 0.018(7) 0.032(7) 0.041(8)
C04K 0.053(6) 0.064(6) 0.089(10) 0.027(6) 0.031(6) 0.026(5)
C04L 0.068(7) 0.095(9) 0.041(6) 0.003(6) 0.019(5) 0.023(7)
C04M 0.095(11) 0.098(10) 0.073(10) 0.039(8) 0.026(8) 0.032(9)
C04N 0.052(6) 0.085(7) 0.051(7) 0.020(6) 0.009(5) 0.022(5)
C04O 0.085(10) 0.086(9) 0.077(10) 0.016(8) 0.029(8) 0.026(8)
C04P 0.065(7) 0.109(11) 0.058(8) 0.007(8) 0.007(6) 0.022(8)
C04Q 0.060(6) 0.064(6) 0.056(7) 0.014(5) 0.004(5) 0.019(5)
C04R 0.086(9) 0.099(10) 0.060(8) 0.028(7) 0.030(7) 0.044(8)
C04S 0.060(6) 0.085(8) 0.066(8) 0.017(6) 0.009(6) 0.034(6)
C04T 0.047(5) 0.073(6) 0.051(6) 0.008(5) 0.003(4) 0.017(5)
C04U 0.063(7) 0.089(8) 0.068(9) 0.028(7) 0.007(6) 0.031(7)
C04V 0.033(4) 0.045(4) 0.061(6) 0.015(4) 0.009(4) 0.010(3)
C04W 0.045(5) 0.104(9) 0.044(6) 0.008(6) 0.010(4) 0.023(6)
C04X 0.096(10) 0.078(8) 0.055(8) 0.020(6) 0.008(7) 0.018(8)
C04Y 0.060(7) 0.103(10) 0.074(10) 0.021(8) 0.005(6) 0.018(7)
C04Z 0.059(6) 0.084(7) 0.039(6) 0.018(5) 0.006(5) 0.022(6)
C050 0.095(11) 0.073(8) 0.059(9) 0.008(7) 0.025(8) -0.002(8)
C051 0.038(5) 0.052(5) 0.060(7) 0.009(5) 0.008(4) 0.001(4)
C052 0.062(6) 0.080(7) 0.053(7) 0.022(5) 0.007(5) 0.035(6)
C053 0.082(9) 0.088(9) 0.082(11) 0.014(8) 0.022(8) 0.035(8)
C054 0.035(4) 0.067(6) 0.065(7) 0.019(5) 0.015(5) 0.018(4)
C055 0.049(5) 0.077(7) 0.044(6) 0.008(5) 0.000(4) 0.020(5)
C056 0.050(6) 0.098(9) 0.067(9) 0.012(7) 0.015(6) 0.028(6)
C057 0.079(9) 0.072(7) 0.080(10) -0.002(7) 0.013(7) 0.021(7)
C058 0.067(8) 0.116(11) 0.061(9) 0.036(8) 0.007(6) 0.036(8)
C059 0.105(13) 0.116(14) 0.089(13) 0.027(11) 0.038(11) 0.034(11)
C05A 0.097(12) 0.083(9) 0.093(12) 0.033(9) 0.021(9) 0.010(9)
C05B 0.055(6) 0.077(7) 0.058(7) 0.014(6) 0.008(5) 0.024(5)
C05C 0.038(5) 0.084(8) 0.073(9) 0.021(6) 0.022(5) 0.009(5)
C05D 0.109(12) 0.079(9) 0.077(11) 0.004(8) 0.039(9) 0.032(9)
C05E 0.048(6) 0.097(9) 0.060(8) 0.013(7) 0.009(5) 0.007(6)
C05F 0.064(8) 0.148(16) 0.095(13) 0.050(12) 0.017(8) 0.033(10)
C05G 0.057(7) 0.094(9) 0.071(9) 0.020(7) 0.015(6) 0.021(7)
C05H 0.046(6) 0.074(7) 0.081(9) 0.005(6) 0.007(6) 0.011(5)
C05I 0.076(12) 0.24(4) 0.14(2) 0.06(2) 0.005(14) 0.055(18)
C05J 0.069(7) 0.065(6) 0.052(7) 0.005(5) 0.003(5) 0.012(5)
C05K 0.127(18) 0.15(2) 0.17(3) 0.10(2) 0.064(18) 0.092(18)
C05L 0.078(8) 0.066(7) 0.072(9) 0.015(6) 0.012(7) 0.012(6)
C05M 0.087(9) 0.090(9) 0.061(9) 0.025(7) -0.001(7) 0.033(8)
C05N 0.070(7) 0.068(6) 0.059(8) 0.019(6) 0.019(6) 0.028(6)
C05O 0.110(14) 0.18(2) 0.059(10) 0.001(12) -0.016(10) 0.053(16)
C05P 0.091(10) 0.095(10) 0.090(12) 0.025(9) 0.061(9) 0.042(8)
C05Q 0.061(7) 0.076(8) 0.086(11) 0.018(7) 0.013(7) 0.025(6)
C05R 0.16(2) 0.107(13) 0.047(9) 0.003(9) -0.001(11) -0.047(14)
C05S 0.102(12) 0.101(10) 0.057(9) 0.017(8) 0.014(8) 0.042(9)
C05T 0.078(9) 0.122(13) 0.069(10) 0.028(9) 0.022(8) 0.042(9)
C05U 0.061(7) 0.129(13) 0.065(9) 0.007(9) 0.006(6) 0.040(9)
N05V 0.079(8) 0.114(10) 0.057(8) 0.022(7) 0.016(6) 0.024(8)
C05W 0.125(16) 0.147(18) 0.048(10) 0.035(11) -0.009(10) 0.010(14)
C05X 0.058(6) 0.056(5) 0.065(8) 0.027(5) 0.021(5) 0.013(5)
C05Y 0.117(15) 0.095(11) 0.086(13) 0.022(10) -0.013(11) 0.013(11)
C05Z 0.061(8) 0.089(9) 0.113(14) 0.026(10) 0.035(8) 0.018(7)
C060 0.19(3) 0.105(13) 0.059(11) 0.003(10) 0.040(13) 0.018(15)
C061 0.095(12) 0.125(15) 0.083(12) -0.008(11) -0.019(10) 0.036(11)
C062 0.067(7) 0.051(5) 0.063(8) 0.020(5) 0.025(6) 0.016(5)
C063 0.087(10) 0.102(11) 0.074(10) 0.032(9) 0.000(8) 0.041(9)
C064 0.059(6) 0.080(7) 0.055(7) 0.014(5) 0.009(5) 0.032(6)
C065 0.070(8) 0.095(10) 0.060(9) 0.025(7) 0.003(6) 0.009(7)
C066 0.037(4) 0.051(5) 0.052(6) 0.002(4) 0.001(4) 0.005(4)
C067 0.076(9) 0.100(11) 0.124(16) 0.040(11) 0.031(9) 0.060(9)
C068 0.099(13) 0.147(18) 0.109(16) 0.073(15) 0.020(12) 0.060(13)
C069 0.071(8) 0.101(10) 0.072(10) 0.005(8) 0.007(7) 0.023(8)
C06A 0.119(12) 0.072(7) 0.048(7) 0.018(6) 0.022(7) 0.041(8)
C06B 0.062(6) 0.072(7) 0.050(7) 0.017(5) 0.018(5) 0.012(5)
C06C 0.045(5) 0.068(6) 0.062(8) 0.016(6) 0.012(5) 0.011(5)
C06D 0.050(6) 0.094(9) 0.064(8) 0.026(7) 0.015(5) 0.018(6)
C06E 0.115(17) 0.26(4) 0.14(2) 0.14(3) 0.033(17) 0.11(2)
C06F 0.104(13) 0.119(14) 0.077(12) 0.035(10) -0.011(10) 0.036(11)
C06G 0.068(8) 0.155(17) 0.067(10) 0.045(11) 0.018(7) 0.029(10)
C06H 0.19(3) 0.15(3) 0.15(3) 0.04(2) -0.07(2) 0.03(2)
C06I 0.088(13) 0.21(3) 0.084(14) 0.056(16) 0.041(11) -0.011(16)
C06J 0.115(12) 0.077(8) 0.049(8) 0.019(6) 0.018(7) 0.038(8)
C06K 0.077(10) 0.102(12) 0.110(15) 0.002(11) 0.003(10) 0.036(9)
C06L 0.065(8) 0.108(12) 0.107(14) 0.037(10) 0.029(8) 0.017(8)
C1 0.072(10) 0.18(2) 0.099(15) 0.006(15) 0.020(10) 0.053(14)
C2 0.150(19) 0.103(12) 0.082(13) 0.027(10) 0.063(13) 0.055(13)
C5 0.16(2) 0.100(12) 0.070(12) 0.015(10) 0.032(12) 0.042(13)

loop_
_atom_type_symbol
_atom_type_description
_atom_type_scat_dispersion_real
_atom_type_scat_dispersion_imag
_atom_type_scat_source
C C 0.0181 0.0091 'International Tables Vol C Tables 4.2.6.8 and 6.1.1.4'
H H 0.0000 0.0000 'International Tables Vol C Tables 4.2.6.8 and 6.1.1.4'
N N 0.0311 0.0180 'International Tables Vol C Tables 4.2.6.8 and 6.1.1.4'
O O 0.0492 0.0322 'International Tables Vol C Tables 4.2.6.8 and 6.1.1.4'

loop_
_geom_angle_atom_site_label_1
_geom_angle_atom_site_label_2
_geom_angle_atom_site_label_3
_geom_angle
_geom_angle_site_symmetry_1
_geom_angle_site_symmetry_3
_geom_angle_publ_flag
C00X C003 N009 117.0(12) . . ?
C02N C003 N009 119.9(12) . . ?
C02N C003 C00X 122.9(14) . . ?
C015 C006 N00V 120.5(11) . . ?
C015 C006 C01K 120.5(12) . . ?
C01K C006 N00V 119.0(11) . . ?
C02O C008 H008 120.5 . . ?
C042 C008 H008 120.5 . . ?
C042 C008 C02O 119.0(11) . . ?
C016 N009 C003 117.0(8) . . ?
C043 N009 C003 117.3(9) . . ?
C043 N009 C016 125.5(9) . . ?
C02X N00A C00N 117.1(9) . . ?
C02Z N00A C00N 118.6(10) . . ?
C02Z N00A C02X 124.3(11) . . ?
C014 C00C H00C 119.8 . . ?
C014 C00C C021 120.5(11) . . ?
C021 C00C H00C 119.8 . . ?
C026 C00E C042 119.9(10) . . ?
C02D C00E C026 117.3(12) . . ?
C02D C00E C042 122.8(11) . . ?
C03H N00F C036 120.0(11) . . ?
C03V N00F C036 119.5(12) . . ?
C03V N00F C03H 120.3(12) . . ?
C03R C00G H00G 120.3 . . ?
C03Z C00G H00G 120.3 . . ?
C03Z C00G C03R 119.4(10) . . ?
C01N C00H C021 123.9(10) . . ?
C025 C00H C01N 119.3(11) . . ?
C025 C00H C021 116.7(10) . . ?
C01W N00I C02K 117.4(11) . . ?
C01W N00I C04D 124.4(11) . . ?
C02K N00I C04D 117.8(12) . . ?
C01I C00J C042 122.4(11) . . ?
C02M C00J C01I 119.0(10) . . ?
C02M C00J C042 118.6(10) . . ?
C03O N00K C03P 118.4(10) . . ?
C03U N00K C03O 120.7(11) . . ?
C03U N00K C03P 120.1(12) . . ?
C01K C00L H00L 120.0 . . ?
C045 C00L H00L 120.0 . . ?
C045 C00L C01K 120.0(14) . . ?
C013 C00M C01Q 124.0(9) . . ?
C03C C00M C013 118.7(10) . . ?
C03C C00M C01Q 117.3(10) . . ?
C01E C00N N00A 119.2(12) . . ?
C01E C00N C03S 121.7(15) . . ?
C03S C00N N00A 119.0(12) . . ?
C021 C00O C044 126.3(11) . . ?
C021 C00O C04A 118.7(9) . . ?
C044 C00O C04A 114.9(10) . . ?
C01M C00P H00P 119.7 . . ?
C01M C00P C01T 120.6(10) . . ?
C01T C00P H00P 119.7 . . ?
C03N N00Q C01Z 123.5(10) . . ?
C03N N00Q C05X 117.8(8) . . ?
C05X N00Q C01Z 118.7(9) . . ?
O004 C00R N00V 122.2(11) . . ?
O004 C00R C023 120.0(10) . . ?
N00V C00R C023 117.8(9) . . ?
C02M C00S C00T 122.9(10) . . ?
C02M C00S C039 120.6(12) . . ?
C039 C00S C00T 116.5(9) . . ?
O012 C00T C00S 125.9(10) . . ?
O012 C00T N02U 119.3(11) . . ?
N02U C00T C00S 114.8(9) . . ?
O00B C00U N02G 119.3(10) . . ?
O00B C00U C02Q 123.1(9) . . ?
N02G C00U C02Q 117.6(9) . . ?
C00R N00V C006 115.8(9) . . ?
C00R N00V C01Q 127.4(10) . . ?
C01Q N00V C006 116.7(9) . . ?
C003 C00X H00X 121.1 . . ?
C003 C00X C01U 117.8(17) . . ?
C01U C00X H00X 121.1 . . ?
C01T C00Y C01X 118.5(9) . . ?
C01T C00Y C02V 119.0(10) . . ?
C02V C00Y C01X 122.5(9) . . ?
C047 C011 C06C 122.2(10) . . ?
C066 C011 C047 117.5(11) . . ?
C066 C011 C06C 120.2(10) . . ?
C00M C013 C023 118.4(10) . . ?
C03R C013 C00M 120.8(9) . . ?
C03R C013 C023 120.8(10) . . ?
C00C C014 H014 118.6 . . ?
C00C C014 C01D 122.8(10) . . ?
C01D C014 H014 118.6 . . ?
C006 C015 H015 119.1 . . ?
C006 C015 C01O 121.7(14) . . ?
C01O C015 H015 119.1 . . ?
N009 C016 C01J 115.8(9) . . ?
O01B C016 N009 120.7(10) . . ?
O01B C016 C01J 123.5(10) . . ?
C02W C017 H017 119.7 . . ?
C03P C017 H017 119.7 . . ?
C03P C017 C02W 120.6(12) . . ?
C02F C018 C01M 119.3(11) . . ?
C02F C018 C02W 119.7(11) . . ?
C02W C018 C01M 120.9(11) . . ?
N03W C019 C028 122.2(12) . . ?
C04N C019 C028 115.2(12) . . ?
C04N C019 N03W 122.6(12) . . ?
C01G C01A H01A 119.4 . . ?
C044 C01A H01A 119.4 . . ?
C044 C01A C01G 121.2(10) . . ?
C01I C01C H01C 119.9 . . ?
C039 C01C H01C 119.9 . . ?
C039 C01C C01I 120.3(10) . . ?
C014 C01D C03N 119.5(9) . . ?
C014 C01D C04A 118.6(10) . . ?
C04A C01D C03N 121.9(9) . . ?
C00N C01E H01E 119.7 . . ?
C029 C01E C00N 120.5(17) . . ?
C029 C01E H01E 119.8 . . ?
C01W C01F H01F 119.1 . . ?
C067 C01F H01F 119.1 . . ?
C067 C01F C01W 121.8(14) . . ?
C01A C01G H01G 120.5 . . ?
C02P C01G C01A 119.0(11) . . ?
C02P C01G H01G 120.5 . . ?
C025 C01H H01H 120.2 . . ?
C04D C01H H01H 120.2 . . ?
C04D C01H C025 119.5(11) . . ?
C00J C01I H01I 119.3 . . ?
C01C C01I C00J 121.4(11) . . ?
C01C C01I H01I 119.3 . . ?
C02J C01J C016 120.7(9) . . ?
C038 C01J C016 120.1(10) . . ?
C038 C01J C02J 119.2(10) . . ?
C006 C01K H01K 120.8 . . ?
C00L C01K C006 118.4(14) . . ?
C00L C01K H01K 120.8 . . ?
C02E C01L H01L 119.9 . . ?
C02E C01L C04I 120.3(11) . . ?
C04I C01L H01L 119.9 . . ?
C00P C01M C018 118.3(11) . . ?
C00P C01M C02C 119.4(10) . . ?
C02C C01M C018 122.3(10) . . ?
C00H C01N H01N 120.8 . . ?
C02H C01N C00H 118.4(11) . . ?
C02H C01N H01N 120.8 . . ?
C015 C01O H01O 121.1 . . ?
C045 C01O C015 117.9(16) . . ?
C045 C01O H01O 121.1 . . ?
C02A C01P C02E 119.7(10) . . ?
C02A C01P C047 120.2(9) . . ?
C02E C01P C047 120.0(10) . . ?
O007 C01Q C00M 124.4(11) . . ?
O007 C01Q N00V 122.5(11) . . ?
N00V C01Q C00M 113.0(9) . . ?
O001 C01R C02T 122.7(11) . . ?
O001 C01R N02U 118.6(12) . . ?
N02U C01R C02T 118.7(10) . . ?
C02D C01S H01S 120.6 . . ?
C03H C01S H01S 120.6 . . ?
C03H C01S C02D 118.9(11) . . ?
C00P C01T H01T 119.6 . . ?
C00Y C01T C00P 120.7(9) . . ?
C00Y C01T H01T 119.6 . . ?
C00X C01U H01U 121.3 . . ?
C00X C01U C05W 117.4(18) . . ?
C05W C01U H01U 121.3 . . ?
C02R C01V H01V 119.6 . . ?
C031 C01V H01V 119.6 . . ?
C031 C01V C02R 120.8(9) . . ?
N00I C01W C01F 123.1(12) . . ?
N00I C01W C03M 120.7(13) . . ?
C03M C01W C01F 116.2(13) . . ?
O002 C01X C00Y 125.8(10) . . ?
O002 C01X N02G 117.5(10) . . ?
N02G C01X C00Y 116.7(9) . . ?
C030 C01Y H01Y 119.6 . . ?
C04B C01Y H01Y 119.6 . . ?
C04B C01Y C030 120.7(9) . . ?
N00Q C01Z C02P 117.8(10) . . ?
O00Z C01Z N00Q 118.1(12) . . ?
O00Z C01Z C02P 124.1(10) . . ?
C02F C020 H020 120.7 . . ?
C03P C020 H020 120.7 . . ?
C03P C020 C02F 118.5(13) . . ?
C00C C021 C00H 117.6(10) . . ?
C00C C021 C00O 119.8(11) . . ?
C00O C021 C00H 122.5(9) . . ?
C026 C022 H022 119.5 . . ?
C03H C022 H022 119.5 . . ?
C03H C022 C026 121.0(10) . . ?
C013 C023 C00R 119.3(10) . . ?
C051 C023 C00R 121.3(9) . . ?
C051 C023 C013 119.4(10) . . ?
C035 C024 C04T 121.4(10) . . ?
C035 C024 C04V 118.4(10) . . ?
C04V C024 C04T 120.3(10) . . ?
C00H C025 C01H 121.2(11) . . ?
C00H C025 H025 119.4 . . ?
C01H C025 H025 119.4 . . ?
C00E C026 H026 119.9 . . ?
C022 C026 C00E 120.2(11) . . ?
C022 C026 H026 119.9 . . ?
C02I C027 H027 119.7 . . ?
C02I C027 C05F 120.6(16) . . ?
C05F C027 H027 119.7 . . ?
C019 C028 H028 118.2 . . ?
C02S C028 C019 123.6(12) . . ?
C02S C028 H028 118.2 . . ?
C01E C029 H029 121.0 . . ?
C01E C029 C05R 118.1(17) . . ?
C05R C029 H029 121.0 . . ?
C01P C02A C02X 121.4(9) . . ?
C034 C02A C01P 119.0(11) . . ?
C034 C02A C02X 119.5(10) . . ?
C056 C02B N03W 122.5(10) . . ?
C056 C02B C05H 118.4(12) . . ?
C05H C02B N03W 119.0(12) . . ?
C01M C02C C02V 119.9(8) . . ?
C01M C02C C04B 123.5(10) . . ?
C02V C02C C04B 116.5(10) . . ?
C00E C02D C01S 122.1(11) . . ?
C00E C02D H02D 118.9 . . ?
C01S C02D H02D 118.9 . . ?
C01L C02E C01P 120.0(12) . . ?
C01L C02E C02Z 120.1(11) . . ?
C01P C02E C02Z 119.9(10) . . ?
C018 C02F C020 121.2(12) . . ?
C018 C02F H02F 119.4 . . ?
C020 C02F H02F 119.4 . . ?
C00U N02G C01X 123.4(9) . . ?
C06B N02G C00U 116.2(9) . . ?
C06B N02G C01X 120.4(9) . . ?
C01N C02H H02H 118.9 . . ?
C01N C02H C04D 122.2(11) . . ?
C04D C02H H02H 118.9 . . ?
C027 C02I H02I 117.9 . . ?
C027 C02I C04O 124.1(19) . . ?
C04O C02I H02I 118.0 . . ?
C01J C02J C04V 120.4(9) . . ?
C031 C02J C01J 120.8(9) . . ?
C031 C02J C04V 118.8(8) . . ?
C04P C02K N00I 120.3(15) . . ?
C04P C02K C06G 120.8(15) . . ?
C06G C02K N00I 118.9(16) . . ?
C04M C02L H02L 120.0 . . ?
C04M C02L C059 120.0(17) . . ?
C059 C02L H02L 120.0 . . ?
C00J C02M C00S 119.9(10) . . ?
C00J C02M C02T 120.9(10) . . ?
C00S C02M C02T 119.1(11) . . ?
C003 C02N H02N 118.6 . . ?
C003 C02N C03T 123(2) . . ?
C03T C02N H02N 118.6 . . ?
C008 C02O H02O 119.6 . . ?
C02T C02O C008 120.9(11) . . ?
C02T C02O H02O 119.6 . . ?
C01G C02P C01Z 119.2(10) . . ?
C01G C02P C04A 120.5(10) . . ?
C04A C02P C01Z 120.3(9) . . ?
C02V C02Q C00U 119.9(9) . . ?
C030 C02Q C00U 119.6(9) . . ?
C030 C02Q C02V 120.5(10) . . ?
C01V C02R H02R 119.8 . . ?
C032 C02R C01V 120.4(10) . . ?
C032 C02R H02R 119.8 . . ?
C028 C02S H02S 120.3 . . ?
C028 C02S C04F 119.4(15) . . ?
C04F C02S H02S 120.3 . . ?
C02M C02T C01R 120.9(10) . . ?
C02O C02T C01R 119.3(10) . . ?
C02O C02T C02M 119.7(11) . . ?
C01R N02U C00T 123.5(10) . . ?
C01R N02U C062 118.6(10) . . ?
C062 N02U C00T 117.9(9) . . ?
C00Y C02V C02C 120.3(9) . . ?
C00Y C02V C02Q 119.7(9) . . ?
C02C C02V C02Q 119.9(8) . . ?
C017 C02W H02W 120.5 . . ?
C018 C02W C017 119.0(12) . . ?
C018 C02W H02W 120.5 . . ?
N00A C02X C02A 116.5(9) . . ?
O010 C02X N00A 119.3(11) . . ?
O010 C02X C02A 124.2(10) . . ?
C036 C02Y H02Y 122.0 . . ?
C036 C02Y C05S 116.0(15) . . ?
C05S C02Y H02Y 122.0 . . ?
O005 C02Z N00A 120.7(13) . . ?
O005 C02Z C02E 121.2(11) . . ?
N00A C02Z C02E 118.0(10) . . ?
C01Y C030 H030 119.4 . . ?
C02Q C030 C01Y 121.3(10) . . ?
C02Q C030 H030 119.4 . . ?
C01V C031 C02J 121.1(9) . . ?
C01V C031 C043 118.7(9) . . ?
C02J C031 C043 120.1(9) . . ?
C02R C032 H032 119.3 . . ?
C02R C032 C04V 121.3(11) . . ?
C04V C032 H032 119.4 . . ?
C041 C033 H033 119.6 . . ?
C041 C033 C04L 120.7(15) . . ?
C04L C033 H033 119.6 . . ?
C02A C034 H034 118.9 . . ?
C02A C034 C066 122.1(10) . . ?
C066 C034 H034 118.9 . . ?
C024 C035 H035 119.7 . . ?
C024 C035 C038 120.5(10) . . ?
C038 C035 H035 119.7 . . ?
C02Y C036 N00F 118.9(13) . . ?
C02Y C036 C05L 122.1(14) . . ?
C05L C036 N00F 118.8(15) . . ?
C05E C037 H037 119.2 . . ?
C05E C037 C06C 121.5(12) . . ?
C06C C037 H037 119.2 . . ?
C01J C038 C035 123.1(10) . . ?
C01J C038 H038 118.4 . . ?
C035 C038 H038 118.4 . . ?
C00S C039 H039 120.6 . . ?
C01C C039 C00S 118.8(11) . . ?
C01C C039 H039 120.6 . . ?
C03Q C03A H03A 118.0 . . ?
C03Q C03A C054 123.9(10) . . ?
C054 C03A H03A 118.0 . . ?
C03U C03B H03B 119.5 . . ?
C053 C03B H03B 119.5 . . ?
C053 C03B C03U 120.9(15) . . ?
C00M C03C H03C 120.4 . . ?
C03Z C03C C00M 119.2(10) . . ?
C03Z C03C H03C 120.4 . . ?
N03J C03D C03Q 123.5(11) . . ?
N03J C03D C05C 121.2(11) . . ?
C03Q C03D C05C 115.2(11) . . ?
C041 C03E H03E 121.1 . . ?
C041 C03E C057 117.8(17) . . ?
C057 C03E H03E 121.1 . . ?
C03U C03F H03F 120.6 . . ?
C05Z C03F H03F 120.6 . . ?
C05Z C03F C03U 118.7(15) . . ?
C046 C03G H03G 118.7 . . ?
C046 C03G C051 122.6(10) . . ?
C051 C03G H03G 118.7 . . ?
C01S C03H N00F 118.7(12) . . ?
C01S C03H C022 120.4(12) . . ?
C022 C03H N00F 120.7(12) . . ?
C05X C03I H03I 121.1 . . ?
C065 C03I H03I 121.1 . . ?
C065 C03I C05X 117.9(14) . . ?
C03D N03J C04W 123.4(10) . . ?
C03D N03J C04Z 120.2(10) . . ?
C04W N03J C04Z 115.4(11) . . ?
C03X C03K H03K 118.5 . . ?
C04U C03K H03K 118.5 . . ?
C04U C03K C03X 122.9(12) . . ?
C03S C03L H03L 117.7 . . ?
C03S C03L C05R 125(2) . . ?
C05R C03L H03L 117.7 . . ?
C01W C03M H03M 118.8 . . ?
C069 C03M C01W 122.3(15) . . ?
C069 C03M H03M 118.8 . . ?
N00Q C03N C01D 117.0(8) . . ?
O00W C03N N00Q 119.2(11) . . ?
O00W C03N C01D 123.8(10) . . ?
C03X C03O N00K 118.2(12) . . ?
C06D C03O N00K 119.3(10) . . ?
C06D C03O C03X 122.4(12) . . ?
C017 C03P N00K 120.9(13) . . ?
C017 C03P C020 120.9(13) . . ?
C020 C03P N00K 118.2(14) . . ?
C03A C03Q C03D 120.6(10) . . ?
C03A C03Q H03Q 119.7 . . ?
C03D C03Q H03Q 119.7 . . ?
C00G C03R C046 120.7(10) . . ?
C013 C03R C00G 119.5(10) . . ?
C013 C03R C046 119.6(9) . . ?
C00N C03S H03S 122.0 . . ?
C03L C03S C00N 115.9(19) . . ?
C03L C03S H03S 122.0 . . ?
C02N C03T H03T 122.3 . . ?
C05W C03T C02N 115(2) . . ?
C05W C03T H03T 122.3 . . ?
N00K C03U C03B 121.1(13) . . ?
N00K C03U C03F 121.3(13) . . ?
C03F C03U C03B 117.7(13) . . ?
N00F C03V C04R 121.5(15) . . ?
C061 C03V N00F 120.5(17) . . ?
C061 C03V C04R 117.9(16) . . ?
C02B N03W C019 120.9(11) . . ?
C02B N03W C055 120.6(11) . . ?
C055 N03W C019 118.6(11) . . ?
C03K C03X C03O 116.9(13) . . ?
C03K C03X H03X 121.5 . . ?
C03O C03X H03X 121.5 . . ?
C048 C03Y H03Y 119.6 . . ?
C04J C03Y H03Y 119.6 . . ?
C04J C03Y C048 120.9(14) . . ?
C00G C03Z C03C 122.2(10) . . ?
C00G C03Z H03Z 118.9 . . ?
C03C C03Z H03Z 118.9 . . ?
C06B C040 H040 121.2 . . ?
C06F C040 H040 121.2 . . ?
C06F C040 C06B 117.6(16) . . ?
C033 C041 C03E 120.2(15) . . ?
C033 C041 H041 119.9 . . ?
C03E C041 H041 119.9 . . ?
C008 C042 C00E 116.4(11) . . ?
C008 C042 C00J 120.5(12) . . ?
C00J C042 C00E 123.1(11) . . ?
N009 C043 C031 116.8(9) . . ?
O00D C043 N009 120.4(10) . . ?
O00D C043 C031 122.8(10) . . ?
C00O C044 H044 118.3 . . ?
C01A C044 C00O 123.4(12) . . ?
C01A C044 H044 118.3 . . ?
C00L C045 H045 119.2 . . ?
C01O C045 C00L 121.5(15) . . ?
C01O C045 H045 119.2 . . ?
C03G C046 C03R 116.4(10) . . ?
C03G C046 C054 119.1(10) . . ?
C054 C046 C03R 124.4(10) . . ?
C01P C047 C011 118.8(10) . . ?
C04K C047 C011 125.4(13) . . ?
C04K C047 C01P 115.3(11) . . ?
C03Y C048 H048 121.1 . . ?
C05H C048 C03Y 117.8(13) . . ?
C05H C048 H048 121.1 . . ?
C04Z C049 H049 118.8 . . ?
C04Z C049 C05F 122.3(18) . . ?
C05F C049 H049 118.8 . . ?
C01D C04A C00O 119.7(9) . . ?
C02P C04A C00O 120.9(9) . . ?
C02P C04A C01D 119.4(10) . . ?
C01Y C04B C02C 121.0(11) . . ?
C01Y C04B H04B 119.5 . . ?
C02C C04B H04B 119.5 . . ?
C054 C04C H04C 119.2 . . ?
C05C C04C H04C 119.2 . . ?
C05C C04C C054 121.7(11) . . ?
C01H C04D N00I 119.3(12) . . ?
C01H C04D C02H 119.2(12) . . ?
C02H C04D N00I 121.5(12) . . ?
C05A C04E N05V 121.1(15) . . ?
C05A C04E C05Y 120.4(19) . . ?
C05Y C04E N05V 117.9(16) . . ?
C02S C04F H04F 120.4 . . ?
C05B C04F C02S 119.2(14) . . ?
C05B C04F H04F 120.4 . . ?
C04Y C04G H04G 118.9 . . ?
C04Y C04G C06C 122.3(13) . . ?
C06C C04G H04G 118.9 . . ?
C059 C04H H04H 119.3 . . ?
C059 C04H C05M 121.4(18) . . ?
C05M C04H H04H 119.3 . . ?
C01L C04I H04I 119.3 . . ?
C04K C04I C01L 121.4(11) . . ?
C04K C04I H04I 119.3 . . ?
C03Y C04J H04J 120.2 . . ?
C03Y C04J C056 119.7(16) . . ?
C056 C04J H04J 120.2 . . ?
C047 C04K H04K 118.6 . . ?
C04I C04K C047 122.9(14) . . ?
C04I C04K H04K 118.6 . . ?
C033 C04L H04L 119.5 . . ?
C033 C04L C04W 121.1(14) . . ?
C04W C04L H04L 119.5 . . ?
C02L C04M H04M 117.8 . . ?
C05Q C04M C02L 124.4(18) . . ?
C05Q C04M H04M 117.8 . . ?
C019 C04N H04N 119.2 . . ?
C05B C04N C019 121.5(13) . . ?
C05B C04N H04N 119.2 . . ?
C02I C04O H04O 121.0 . . ?
C02I C04O C04Z 118.0(17) . . ?
C04Z C04O H04O 121.0 . . ?
C02K C04P H04P 119.6 . . ?
C02K C04P C06K 120.7(18) . . ?
C06K C04P H04P 119.6 . . ?
C04T C04Q H04Q 120.2 . . ?
C04T C04Q C05J 119.5(12) . . ?
C05J C04Q H04Q 120.2 . . ?
C03V C04R H04R 118.2 . . ?
C068 C04R C03V 123.6(19) . . ?
C068 C04R H04R 118.2 . . ?
C062 C04S H04S 119.5 . . ?
C063 C04S H04S 119.5 . . ?
C063 C04S C062 121.0(13) . . ?
C04Q C04T C024 118.6(11) . . ?
C064 C04T C024 122.3(11) . . ?
C064 C04T C04Q 119.1(12) . . ?
C03K C04U H04U 120.8 . . ?
C03K C04U C058 118.5(13) . . ?
C058 C04U H04U 120.8 . . ?
C02J C04V C024 118.3(9) . . ?
C032 C04V C024 124.1(11) . . ?
C032 C04V C02J 117.6(9) . . ?
C04L C04W N03J 118.1(13) . . ?
C057 C04W N03J 123.6(13) . . ?
C057 C04W C04L 118.3(13) . . ?
C05D C04X H04X 121.2 . . ?
C05D C04X C063 117.7(15) . . ?
C063 C04X H04X 121.2 . . ?
C04G C04Y H04Y 119.0 . . ?
C04G C04Y C05G 122.1(14) . . ?
C05G C04Y H04Y 119.0 . . ?
C049 C04Z N03J 122.4(14) . . ?
C049 C04Z C04O 117.2(14) . . ?
C04O C04Z N03J 120.4(13) . . ?
C065 C050 H050 121.0 . . ?
C065 C050 C2 118.0(16) . . ?
C2 C050 H050 121.0 . . ?
C023 C051 C03G 121.0(9) . . ?
C023 C051 H051 119.5 . . ?
C03G C051 H051 119.5 . . ?
C055 C052 H052 119.3 . . ?
C064 C052 H052 119.3 . . ?
C064 C052 C055 121.5(12) . . ?
C03B C053 H053 120.2 . . ?
C03B C053 C05P 119.6(16) . . ?
C05P C053 H053 120.2 . . ?
C03A C054 C046 124.6(10) . . ?
C03A C054 C04C 114.9(11) . . ?
C04C C054 C046 120.3(10) . . ?
C052 C055 N03W 120.2(12) . . ?
C052 C055 C05J 117.0(11) . . ?
C05J C055 N03W 122.6(12) . . ?
C02B C056 C04J 122.0(13) . . ?
C02B C056 H056 119.0 . . ?
C04J C056 H056 119.0 . . ?
C03E C057 H057 119.1 . . ?
C04W C057 C03E 121.7(15) . . ?
C04W C057 H057 119.1 . . ?
C04U C058 H058 120.1 . . ?
C04U C058 C06D 119.8(14) . . ?
C06D C058 H058 120.1 . . ?
C02L C059 H059 121.0 . . ?
C04H C059 C02L 118.0(18) . . ?
C04H C059 H059 121.0 . . ?
C04E C05A H05A 121.3 . . ?
C04E C05A C05K 117(2) . . ?
C05K C05A H05A 121.3 . . ?
C04F C05B C04N 120.8(13) . . ?
C04F C05B H05B 119.6 . . ?
C04N C05B H05B 119.6 . . ?
C03D C05C H05C 118.3 . . ?
C04C C05C C03D 123.4(10) . . ?
C04C C05C H05C 118.3 . . ?
C04X C05D H05D 117.6 . . ?
C04X C05D C05N 124.8(15) . . ?
C05N C05D H05D 117.6 . . ?
C037 C05E H05E 118.4 . . ?
C037 C05E C05G 123.3(13) . . ?
C05G C05E H05E 118.4 . . ?
C027 C05F C049 117.7(19) . . ?
C027 C05F H05F 121.1 . . ?
C049 C05F H05F 121.1 . . ?
C04Y C05G C05E 114.0(15) . . ?
N05V C05G C04Y 122.7(15) . . ?
N05V C05G C05E 123.3(14) . . ?
C02B C05H H05H 119.5 . . ?
C048 C05H C02B 121.1(15) . . ?
C048 C05H H05H 119.5 . . ?
C05K C05I H05I 120.1 . . ?
C05K C05I C05O 120(2) . . ?
C05O C05I H05I 120.1 . . ?
C04Q C05J C055 121.1(12) . . ?
C04Q C05J H05J 119.4 . . ?
C055 C05J H05J 119.4 . . ?
C05A C05K H05K 119.5 . . ?
C05I C05K C05A 121(2) . . ?
C05I C05K H05K 119.5 . . ?
C036 C05L H05L 121.6 . . ?
C036 C05L C06L 116.8(16) . . ?
C06L C05L H05L 121.6 . . ?
C04H C05M H05M 120.5 . . ?
C04H C05M C05Q 119.0(16) . . ?
C05Q C05M H05M 120.5 . . ?
C05D C05N H05N 121.0 . . ?
C062 C05N C05D 118.0(14) . . ?
C062 C05N H05N 121.0 . . ?
C05I C05O H05O 119.7 . . ?
C05Y C05O C05I 121(2) . . ?
C05Y C05O H05O 119.7 . . ?
C053 C05P H05P 120.8 . . ?
C05Z C05P C053 118.4(13) . . ?
C05Z C05P H05P 120.8 . . ?
C04M C05Q C05M 117.1(15) . . ?
C04M C05Q N05V 124.6(16) . . ?
N05V C05Q C05M 118.3(16) . . ?
C029 C05R H05R 120.6 . . ?
C03L C05R C029 118.8(17) . . ?
C03L C05R H05R 120.6 . . ?
C02Y C05S H05S 117.6 . . ?
C05U C05S C02Y 124.8(17) . . ?
C05U C05S H05S 117.6 . . ?
C067 C05T H05T 119.3 . . ?
C067 C05T C069 121.5(17) . . ?
C069 C05T H05T 119.3 . . ?
C05S C05U H05U 121.4 . . ?
C06L C05U C05S 117.2(16) . . ?
C06L C05U H05U 121.4 . . ?
C05G N05V C04E 121.1(14) . . ?
C05G N05V C05Q 121.6(15) . . ?
C05Q N05V C04E 116.5(13) . . ?
C01U C05W H05W 118.2 . . ?
C03T C05W C01U 123.5(17) . . ?
C03T C05W H05W 118.2 . . ?
C03I C05X N00Q 120.0(11) . . ?
C03I C05X C06A 121.3(13) . . ?
C06A C05X N00Q 118.7(12) . . ?
C04E C05Y H05Y 119.7 . . ?
C05O C05Y C04E 121(2) . . ?
C05O C05Y H05Y 119.7 . . ?
C03F C05Z H05Z 117.7 . . ?
C05P C05Z C03F 124.7(16) . . ?
C05P C05Z H05Z 117.7 . . ?
C06F C060 H060 121.3 . . ?
C5 C060 H060 121.3 . . ?
C5 C060 C06F 117.3(19) . . ?
C03V C061 H061 120.7 . . ?
C03V C061 C06H 119(2) . . ?
C06H C061 H061 120.7 . . ?
C04S C062 N02U 119.9(11) . . ?
C05N C062 N02U 121.3(13) . . ?
C05N C062 C04S 118.6(13) . . ?
C04S C063 C04X 119.6(14) . . ?
C04S C063 H063 120.2 . . ?
C04X C063 H063 120.2 . . ?
C04T C064 H064 119.2 . . ?
C052 C064 C04T 121.7(11) . . ?
C052 C064 H064 119.2 . . ?
C03I C065 C050 121.4(17) . . ?
C03I C065 H065 119.3 . . ?
C050 C065 H065 119.3 . . ?
C011 C066 H066 118.9 . . ?
C034 C066 C011 122.2(9) . . ?
C034 C066 H066 118.9 . . ?
C01F C067 H067 119.9 . . ?
C05T C067 C01F 120.2(14) . . ?
C05T C067 H067 119.9 . . ?
C04R C068 H068 121.0 . . ?
C06E C068 C04R 118(2) . . ?
C06E C068 H068 121.0 . . ?
C03M C069 C05T 118.0(16) . . ?
C03M C069 H069 121.0 . . ?
C05T C069 H069 121.0 . . ?
C05X C06A H06A 120.7 . . ?
C2 C06A C05X 118.5(17) . . ?
C2 C06A H06A 120.7 . . ?
N02G C06B C040 121.0(12) . . ?
C06J C06B N02G 120.6(13) . . ?
C06J C06B C040 118.3(14) . . ?
C037 C06C C011 123.5(11) . . ?
C04G C06C C011 119.9(11) . . ?
C04G C06C C037 116.5(12) . . ?
C03O C06D C058 119.2(12) . . ?
C03O C06D H06D 120.4 . . ?
C058 C06D H06D 120.4 . . ?
C068 C06E H06E 118.8 . . ?
C06H C06E C068 122(2) . . ?
C06H C06E H06E 118.8 . . ?
C040 C06F C060 124(2) . . ?
C040 C06F H06F 117.9 . . ?
C060 C06F H06F 117.9 . . ?
C02K C06G H06G 119.9 . . ?
C02K C06G C06I 120(2) . . ?
C06I C06G H06G 119.9 . . ?
C061 C06H H06H 120.3 . . ?
C06E C06H C061 119(3) . . ?
C06E C06H H06H 120.3 . . ?
C06G C06I H06I 120.0 . . ?
C1 C06I C06G 120(2) . . ?
C1 C06I H06I 120.0 . . ?
C06B C06J H06J 118.8 . . ?
C5 C06J C06B 122.5(18) . . ?
C5 C06J H06J 118.8 . . ?
C04P C06K H06K 121.3 . . ?
C04P C06K C1 117.5(19) . . ?
C1 C06K H06K 121.3 . . ?
C05L C06L H06L 118.6 . . ?
C05U C06L C05L 122.7(18) . . ?
C05U C06L H06L 118.6 . . ?
C06I C1 C06K 120.5(18) . . ?
C06I C1 H1 119.8 . . ?
C06K C1 H1 119.8 . . ?
C050 C2 H2 118.7 . . ?
C06A C2 C050 122.5(17) . . ?
C06A C2 H2 118.7 . . ?
C060 C5 H5 120.0 . . ?
C06J C5 C060 120(2) . . ?
C06J C5 H5 120.0 . . ?

loop_
_geom_bond_atom_site_label_1
_geom_bond_atom_site_label_2
_geom_bond_distance
_geom_bond_site_symmetry_2
_geom_bond_publ_flag
O001 C01R 1.240(15) . ?
O002 C01X 1.224(13) . ?
C003 N009 1.447(15) . ?
C003 C00X 1.398(19) . ?
C003 C02N 1.39(2) . ?
O004 C00R 1.223(13) . ?
O005 C02Z 1.224(16) . ?
C006 N00V 1.468(15) . ?
C006 C015 1.359(18) . ?
C006 C01K 1.399(18) . ?
O007 C01Q 1.168(15) . ?
C008 H008 0.9300 . ?
C008 C02O 1.426(19) . ?
C008 C042 1.391(18) . ?
N009 C016 1.425(13) . ?
N009 C043 1.409(14) . ?
N00A C00N 1.459(17) . ?
N00A C02X 1.411(13) . ?
N00A C02Z 1.394(15) . ?
O00B C00U 1.222(14) . ?
C00C H00C 0.9300 . ?
C00C C014 1.356(17) . ?
C00C C021 1.401(15) . ?
O00D C043 1.229(13) . ?
C00E C026 1.441(15) . ?
C00E C02D 1.364(16) . ?
C00E C042 1.488(18) . ?
N00F C036 1.438(18) . ?
N00F C03H 1.424(17) . ?
N00F C03V 1.385(18) . ?
C00G H00G 0.9300 . ?
C00G C03R 1.422(15) . ?
C00G C03Z 1.365(17) . ?
C00H C01N 1.410(17) . ?
C00H C021 1.513(16) . ?
C00H C025 1.394(16) . ?
N00I C01W 1.367(18) . ?
N00I C02K 1.421(16) . ?
N00I C04D 1.436(17) . ?
C00J C01I 1.399(16) . ?
C00J C02M 1.395(17) . ?
C00J C042 1.421(16) . ?
N00K C03O 1.440(16) . ?
N00K C03P 1.452(17) . ?
N00K C03U 1.382(16) . ?
C00L H00L 0.9300 . ?
C00L C01K 1.40(2) . ?
C00L C045 1.39(3) . ?
C00M C013 1.427(15) . ?
C00M C01Q 1.473(16) . ?
C00M C03C 1.403(13) . ?
C00N C01E 1.384(18) . ?
C00N C03S 1.42(2) . ?
C00O C021 1.408(16) . ?
C00O C044 1.415(14) . ?
C00O C04A 1.435(15) . ?
C00P H00P 0.9300 . ?
C00P C01M 1.351(15) . ?
C00P C01T 1.450(16) . ?
N00Q C01Z 1.419(14) . ?
N00Q C03N 1.407(14) . ?
N00Q C05X 1.414(17) . ?
C00R N00V 1.362(15) . ?
C00R C023 1.494(16) . ?
C00S C00T 1.491(17) . ?
C00S C02M 1.406(15) . ?
C00S C039 1.416(15) . ?
C00T O012 1.178(14) . ?
C00T N02U 1.452(14) . ?
C00U N02G 1.426(12) . ?
C00U C02Q 1.471(15) . ?
N00V C01Q 1.428(15) . ?
O00W C03N 1.240(13) . ?
C00X H00X 0.9300 . ?
C00X C01U 1.41(3) . ?
C00Y C01T 1.341(15) . ?
C00Y C01X 1.450(16) . ?
C00Y C02V 1.405(13) . ?
O00Z C01Z 1.220(15) . ?
O010 C02X 1.206(14) . ?
C011 C047 1.445(15) . ?
C011 C066 1.407(16) . ?
C011 C06C 1.461(18) . ?
C013 C023 1.435(12) . ?
C013 C03R 1.383(16) . ?
C014 H014 0.9300 . ?
C014 C01D 1.379(15) . ?
C015 H015 0.9300 . ?
C015 C01O 1.39(2) . ?
C016 O01B 1.219(13) . ?
C016 C01J 1.462(16) . ?
C017 H017 0.9300 . ?
C017 C02W 1.405(18) . ?
C017 C03P 1.36(2) . ?
C018 C01M 1.508(15) . ?
C018 C02F 1.378(19) . ?
C018 C02W 1.385(17) . ?
C019 C028 1.419(19) . ?
C019 N03W 1.412(17) . ?
C019 C04N 1.377(17) . ?
C01A H01A 0.9300 . ?
C01A C01G 1.382(18) . ?
C01A C044 1.359(18) . ?
C01C H01C 0.9300 . ?
C01C C01I 1.393(16) . ?
C01C C039 1.388(19) . ?
C01D C03N 1.471(16) . ?
C01D C04A 1.419(14) . ?
C01E H01E 0.9300 . ?
C01E C029 1.34(2) . ?
C01F H01F 0.9300 . ?
C01F C01W 1.408(19) . ?
C01F C067 1.40(2) . ?
C01G H01G 0.9300 . ?
C01G C02P 1.384(14) . ?
C01H H01H 0.9300 . ?
C01H C025 1.397(19) . ?
C01H C04D 1.372(18) . ?
C01I H01I 0.9300 . ?
C01J C02J 1.423(13) . ?
C01J C038 1.325(15) . ?
C01K H01K 0.9300 . ?
C01L H01L 0.9300 . ?
C01L C02E 1.369(17) . ?
C01L C04I 1.38(2) . ?
C01M C02C 1.394(16) . ?
C01N H01N 0.9300 . ?
C01N C02H 1.377(19) . ?
C01O H01O 0.9300 . ?
C01O C045 1.37(3) . ?
C01P C02A 1.417(15) . ?
C01P C02E 1.418(15) . ?
C01P C047 1.442(18) . ?
C01R C02T 1.474(18) . ?
C01R N02U 1.391(15) . ?
C01S H01S 0.9300 . ?
C01S C02D 1.44(2) . ?
C01S C03H 1.362(19) . ?
C01T H01T 0.9300 . ?
C01U H01U 0.9300 . ?
C01U C05W 1.49(3) . ?
C01V H01V 0.9300 . ?
C01V C02R 1.407(16) . ?
C01V C031 1.354(14) . ?
C01W C03M 1.40(2) . ?
C01X N02G 1.430(13) . ?
C01Y H01Y 0.9300 . ?
C01Y C030 1.397(16) . ?
C01Y C04B 1.360(16) . ?
C01Z C02P 1.482(17) . ?
C020 H020 0.9300 . ?
C020 C02F 1.392(19) . ?
C020 C03P 1.38(2) . ?
C022 H022 0.9300 . ?
C022 C026 1.388(18) . ?
C022 C03H 1.388(17) . ?
C023 C051 1.349(16) . ?
C024 C035 1.390(17) . ?
C024 C04T 1.473(16) . ?
C024 C04V 1.449(13) . ?
C025 H025 0.9300 . ?
C026 H026 0.9300 . ?
C027 H027 0.9300 . ?
C027 C02I 1.30(3) . ?
C027 C05F 1.39(3) . ?
C028 H028 0.9300 . ?
C028 C02S 1.32(2) . ?
C029 H029 0.9300 . ?
C029 C05R 1.44(4) . ?
C02A C02X 1.458(16) . ?
C02A C034 1.370(14) . ?
C02B N03W 1.410(16) . ?
C02B C056 1.37(2) . ?
C02B C05H 1.407(16) . ?
C02C C02V 1.421(15) . ?
C02C C04B 1.462(14) . ?
C02D H02D 0.9300 . ?
C02E C02Z 1.465(18) . ?
C02F H02F 0.9300 . ?
N02G C06B 1.411(17) . ?
C02H H02H 0.9300 . ?
C02H C04D 1.405(17) . ?
C02I H02I 0.9300 . ?
C02I C04O 1.36(2) . ?
C02J C031 1.422(13) . ?
C02J C04V 1.441(15) . ?
C02K C04P 1.35(2) . ?
C02K C06G 1.38(2) . ?
C02L H02L 0.9300 . ?
C02L C04M 1.35(2) . ?
C02L C059 1.40(3) . ?
C02M C02T 1.410(15) . ?
C02N H02N 0.9300 . ?
C02N C03T 1.39(2) . ?
C02O H02O 0.9300 . ?
C02O C02T 1.366(15) . ?
C02P C04A 1.417(14) . ?
C02Q C02V 1.437(13) . ?
C02Q C030 1.347(15) . ?
C02R H02R 0.9300 . ?
C02R C032 1.362(16) . ?
C02S H02S 0.9300 . ?
C02S C04F 1.39(2) . ?
N02U C062 1.397(17) . ?
C02W H02W 0.9300 . ?
C02Y H02Y 0.9300 . ?
C02Y C036 1.38(2) . ?
C02Y C05S 1.38(2) . ?
C030 H030 0.9300 . ?
C031 C043 1.461(15) . ?
C032 H032 0.9300 . ?
C032 C04V 1.432(15) . ?
C033 H033 0.9300 . ?
C033 C041 1.35(2) . ?
C033 C04L 1.36(2) . ?
C034 H034 0.9300 . ?
C034 C066 1.375(17) . ?
C035 H035 0.9300 . ?
C035 C038 1.418(18) . ?
C036 C05L 1.40(2) . ?
C037 H037 0.9300 . ?
C037 C05E 1.307(19) . ?
C037 C06C 1.424(16) . ?
C038 H038 0.9300 . ?
C039 H039 0.9300 . ?
C03A H03A 0.9300 . ?
C03A C03Q 1.380(18) . ?
C03A C054 1.404(16) . ?
C03B H03B 0.9300 . ?
C03B C03U 1.416(19) . ?
C03B C053 1.35(2) . ?
C03C H03C 0.9300 . ?
C03C C03Z 1.402(18) . ?
C03D N03J 1.362(17) . ?
C03D C03Q 1.399(16) . ?
C03D C05C 1.434(17) . ?
C03E H03E 0.9300 . ?
C03E C041 1.40(2) . ?
C03E C057 1.40(2) . ?
C03F H03F 0.9300 . ?
C03F C03U 1.411(19) . ?
C03F C05Z 1.37(2) . ?
C03G H03G 0.9300 . ?
C03G C046 1.388(15) . ?
C03G C051 1.404(17) . ?
C03I H03I 0.9300 . ?
C03I C05X 1.392(19) . ?
C03I C065 1.38(2) . ?
N03J C04W 1.433(17) . ?
N03J C04Z 1.443(16) . ?
C03K H03K 0.9300 . ?
C03K C03X 1.39(2) . ?
C03K C04U 1.38(2) . ?
C03L H03L 0.9300 . ?
C03L C03S 1.32(3) . ?
C03L C05R 1.36(3) . ?
C03M H03M 0.9300 . ?
C03M C069 1.39(2) . ?
C03O C03X 1.404(15) . ?
C03O C06D 1.35(2) . ?
C03Q H03Q 0.9300 . ?
C03R C046 1.476(15) . ?
C03S H03S 0.9300 . ?
C03T H03T 0.9300 . ?
C03T C05W 1.39(4) . ?
C03V C04R 1.42(2) . ?
C03V C061 1.35(2) . ?
N03W C055 1.412(18) . ?
C03X H03X 0.9300 . ?
C03Y H03Y 0.9300 . ?
C03Y C048 1.46(3) . ?
C03Y C04J 1.33(2) . ?
C03Z H03Z 0.9300 . ?
C040 H040 0.9300 . ?
C040 C06B 1.42(2) . ?
C040 C06F 1.31(2) . ?
C041 H041 0.9300 . ?
C044 H044 0.9300 . ?
C045 H045 0.9300 . ?
C046 C054 1.442(17) . ?
C047 C04K 1.429(17) . ?
C048 H048 0.9300 . ?
C048 C05H 1.36(2) . ?
C049 H049 0.9300 . ?
C049 C04Z 1.36(2) . ?
C049 C05F 1.39(2) . ?
C04B H04B 0.9300 . ?
C04C H04C 0.9300 . ?
C04C C054 1.415(15) . ?
C04C C05C 1.340(19) . ?
C04E C05A 1.38(3) . ?
C04E N05V 1.45(2) . ?
C04E C05Y 1.41(2) . ?
C04F H04F 0.9300 . ?
C04F C05B 1.35(2) . ?
C04G H04G 0.9300 . ?
C04G C04Y 1.35(2) . ?
C04G C06C 1.375(18) . ?
C04H H04H 0.9300 . ?
C04H C059 1.38(3) . ?
C04H C05M 1.39(2) . ?
C04I H04I 0.9300 . ?
C04I C04K 1.331(19) . ?
C04J H04J 0.9300 . ?
C04J C056 1.387(18) . ?
C04K H04K 0.9300 . ?
C04L H04L 0.9300 . ?
C04L C04W 1.387(19) . ?
C04M H04M 0.9300 . ?
C04M C05Q 1.34(2) . ?
C04N H04N 0.9300 . ?
C04N C05B 1.375(18) . ?
C04O H04O 0.9300 . ?
C04O C04Z 1.43(2) . ?
C04P H04P 0.9300 . ?
C04P C06K 1.39(2) . ?
C04Q H04Q 0.9300 . ?
C04Q C04T 1.379(17) . ?
C04Q C05J 1.393(18) . ?
C04R H04R 0.9300 . ?
C04R C068 1.37(2) . ?
C04S H04S 0.9300 . ?
C04S C062 1.39(2) . ?
C04S C063 1.38(2) . ?
C04T C064 1.376(19) . ?
C04U H04U 0.9300 . ?
C04U C058 1.39(2) . ?
C04W C057 1.35(2) . ?
C04X H04X 0.9300 . ?
C04X C05D 1.31(3) . ?
C04X C063 1.40(2) . ?
C04Y H04Y 0.9300 . ?
C04Y C05G 1.42(2) . ?
C050 H050 0.9300 . ?
C050 C065 1.39(3) . ?
C050 C2 1.40(3) . ?
C051 H051 0.9300 . ?
C052 H052 0.9300 . ?
C052 C055 1.394(18) . ?
C052 C064 1.346(18) . ?
C053 H053 0.9300 . ?
C053 C05P 1.44(3) . ?
C055 C05J 1.40(2) . ?
C056 H056 0.9300 . ?
C057 H057 0.9300 . ?
C058 H058 0.9300 . ?
C058 C06D 1.429(19) . ?
C059 H059 0.9300 . ?
C05A H05A 0.9300 . ?
C05A C05K 1.41(3) . ?
C05B H05B 0.9300 . ?
C05C H05C 0.9300 . ?
C05D H05D 0.9300 . ?
C05D C05N 1.39(2) . ?
C05E H05E 0.9300 . ?
C05E C05G 1.44(2) . ?
C05F H05F 0.9300 . ?
C05G N05V 1.37(2) . ?
C05H H05H 0.9300 . ?
C05I H05I 0.9300 . ?
C05I C05K 1.36(4) . ?
C05I C05O 1.39(4) . ?
C05J H05J 0.9300 . ?
C05K H05K 0.9300 . ?
C05L H05L 0.9300 . ?
C05L C06L 1.40(2) . ?
C05M H05M 0.9300 . ?
C05M C05Q 1.44(2) . ?
C05N H05N 0.9300 . ?
C05N C062 1.371(17) . ?
C05O H05O 0.9300 . ?
C05O C05Y 1.32(3) . ?
C05P H05P 0.9300 . ?
C05P C05Z 1.30(3) . ?
C05Q N05V 1.42(2) . ?
C05R H05R 0.9300 . ?
C05S H05S 0.9300 . ?
C05S C05U 1.36(3) . ?
C05T H05T 0.9300 . ?
C05T C067 1.31(3) . ?
C05T C069 1.42(3) . ?
C05U H05U 0.9300 . ?
C05U C06L 1.35(3) . ?
C05W H05W 0.9300 . ?
C05X C06A 1.413(19) . ?
C05Y H05Y 0.9300 . ?
C05Z H05Z 0.9300 . ?
C060 H060 0.9300 . ?
C060 C06F 1.38(3) . ?
C060 C5 1.36(4) . ?
C061 H061 0.9300 . ?
C061 C06H 1.48(3) . ?
C063 H063 0.9300 . ?
C064 H064 0.9300 . ?
C065 H065 0.9300 . ?
C066 H066 0.9300 . ?
C067 H067 0.9300 . ?
C068 H068 0.9300 . ?
C068 C06E 1.35(4) . ?
C069 H069 0.9300 . ?
C06A H06A 0.9300 . ?
C06A C2 1.33(3) . ?
C06B C06J 1.35(2) . ?
C06D H06D 0.9300 . ?
C06E H06E 0.9300 . ?
C06E C06H 1.35(5) . ?
C06F H06F 0.9300 . ?
C06G H06G 0.9300 . ?
C06G C06I 1.39(3) . ?
C06H H06H 0.9300 . ?
C06I H06I 0.9300 . ?
C06I C1 1.34(4) . ?
C06J H06J 0.9300 . ?
C06J C5 1.35(3) . ?
C06K H06K 0.9300 . ?
C06K C1 1.44(4) . ?
C06L H06L 0.9300 . ?
C1 H1 0.9300 . ?
C2 H2 0.9300 . ?
C5 H5 0.9300 . ?
